data_4118673
loop_
_publ_author_name
'Daniel A. Evans'
'Alan H. Cowley'

_publ_section_title
;
 Unique Radical Dearomatization and Two-Electron Reduction of a
 Redox-Active Ligand
;
_journal_name_full 'Journal of the American Chemical Society'
_journal_page_first 15672
_journal_page_last 15675
_journal_paper_doi 10.1021/ja307050r
_journal_volume 134
_journal_year 2012
_chemical_formula_moiety 'C88 H116 Li4 N4, C6 H6'
_chemical_formula_sum 'C94 H122 Li4 N4'
_chemical_formula_weight 1335.72
_chemical_name_systematic
;
 ?
;
_space_group_IT_number 2
_symmetry_cell_setting triclinic
_symmetry_space_group_name_Hall '-P 1'
_symmetry_space_group_name_H-M 'P -1'
_atom_sites_solution_hydrogens geom
_atom_sites_solution_primary direct
_atom_sites_solution_secondary difmap
_audit_creation_method SHELXL-97
_cell_angle_alpha 100.698(9)
_cell_angle_beta 99.299(10)
_cell_angle_gamma 105.796(9)
_cell_formula_units_Z 2
_cell_length_a 12.916(2)
_cell_length_b 13.320(3)
_cell_length_c 25.385(5)
_cell_measurement_reflns_used 14176
_cell_measurement_temperature 100(2)
_cell_measurement_theta_max 31.1552
_cell_measurement_theta_min 1.6375
_cell_volume 4024.0(14)
_computing_cell_refinement 'CrystalClear (Rigaku Inc., 2008)'
_computing_data_collection 'CrystalClear (Rigaku Inc., 2008)'
_computing_data_reduction 'CrystalClear (Rigaku Inc., 2008)'
_computing_molecular_graphics 'XP SHELXTL/PC, Siemens Analytical'
_computing_structure_refinement 'XL SHELXTL/PC, Siemens Analytical'
_computing_structure_solution
;

SIR97 - Altomare A., Burla M.C., Camalli M., Cascarano G.L., Giacovazzo C., 
Guagliardi A., Moliterni A.G.G., Polidori G.,Spagna R.
;
_diffrn_ambient_temperature 100(2)
_diffrn_measured_fraction_theta_full 0.999
_diffrn_measured_fraction_theta_max 0.999
_diffrn_measurement_device_type 'Rigaku AFC-12 with Saturn 724+ CCD'
_diffrn_measurement_method \w-scans
_diffrn_radiation_monochromator graphite
_diffrn_radiation_source 'fine-focus sealed tube'
_diffrn_radiation_type MoK\a
_diffrn_radiation_wavelength 0.71069
_diffrn_reflns_av_R_equivalents 0.0897
_diffrn_reflns_av_sigmaI/netI 0.0736
_diffrn_reflns_limit_h_max 16
_diffrn_reflns_limit_h_min -16
_diffrn_reflns_limit_k_max 17
_diffrn_reflns_limit_k_min -17
_diffrn_reflns_limit_l_max 32
_diffrn_reflns_limit_l_min -32
_diffrn_reflns_number 85689
_diffrn_reflns_theta_full 27.50
_diffrn_reflns_theta_max 27.50
_diffrn_reflns_theta_min 1.70
_exptl_absorpt_coefficient_mu 0.062
_exptl_absorpt_correction_T_max 1.0000
_exptl_absorpt_correction_T_min 0.8241
_exptl_absorpt_correction_type multi-scan
_exptl_absorpt_process_details
;
Abscor. T. Higashi. (2001). Rigaku Corp. Tokyo, Japan
;
_exptl_crystal_colour Purple
_exptl_crystal_density_diffrn 1.102
_exptl_crystal_description Chip
_exptl_crystal_F_000 1452
_exptl_crystal_size_max 0.25
_exptl_crystal_size_mid 0.12
_exptl_crystal_size_min 0.10
_refine_diff_density_max 0.388
_refine_diff_density_min -0.337
_refine_diff_density_rms 0.050
_refine_ls_extinction_method none
_refine_ls_goodness_of_fit_ref 1.095
_refine_ls_hydrogen_treatment mixed
_refine_ls_matrix_type full
_refine_ls_number_parameters 970
_refine_ls_number_reflns 18485
_refine_ls_number_restraints 0
_refine_ls_restrained_S_all 1.095
_refine_ls_R_factor_all 0.1214
_refine_ls_R_factor_gt 0.0953
_refine_ls_shift/su_max 0.001
_refine_ls_shift/su_mean 0.000
_refine_ls_structure_factor_coef Fsqd
_refine_ls_weighting_details 'calc w=1/[\s^2^(Fo^2^)+(0.0993P)^2^+3.0319P] where P=(Fo^2^+2Fc^2^)/3'
_refine_ls_weighting_scheme calc
_refine_ls_wR_factor_gt 0.2224
_refine_ls_wR_factor_ref 0.2397
_reflns_number_gt 15079
_reflns_number_total 18485
_reflns_threshold_expression >2sigma(I)
_cod_data_source_file ja307050r_si_001.cif
_cod_data_source_block shelxl
_cod_original_cell_volume 4024.1(14)
_cod_database_code 4118673

loop_
_symmetry_equiv_pos_as_xyz
'x, y, z'
'-x, -y, -z'

loop_
_atom_site_label
_atom_site_type_symbol
_atom_site_fract_x
_atom_site_fract_y
_atom_site_fract_z
_atom_site_U_iso_or_equiv
_atom_site_adp_type
_atom_site_occupancy
_atom_site_symmetry_multiplicity
_atom_site_calc_flag
_atom_site_refinement_flags
C1 C 0.3449(2) 0.20126(19) 0.15823(10) 0.0192(5) Uani 1 1 d .
C2 C 0.33060(19) 0.25309(19) 0.11181(10) 0.0193(5) Uani 1 1 d .
C1A C 1.0731(3) 0.5897(3) 0.53834(13) 0.0436(8) Uani 1 1 d .
C3A C 1.0341(3) 0.4514(3) 0.45602(14) 0.0474(9) Uani 1 1 d .
C2A C 1.1068(3) 0.5399(3) 0.49434(14) 0.0443(8) Uani 1 1 d .
C3 C 0.2479(2) 0.2335(2) 0.06519(10) 0.0244(5) Uani 1 1 d .
H3 H 0.1802 0.1773 0.0585 0.029 Uiso 1 1 calc R
C4 C 0.2675(2) 0.2996(2) 0.02832(11) 0.0282(6) Uani 1 1 d .
H4 H 0.2126 0.2864 -0.0041 0.034 Uiso 1 1 calc R
C4A C 0.9409(4) 0.3928(3) -0.0201(2) 0.0649(12) Uani 1 1 d .
C5 C 0.3653(2) 0.3840(2) 0.03816(11) 0.0280(6) Uani 1 1 d .
H5 H 0.3769 0.4255 0.0118 0.034 Uiso 1 1 calc R
C6A C 1.0871(4) 0.5322(4) 0.0450(2) 0.0633(11) Uani 1 1 d .
C6 C 0.4469(2) 0.4083(2) 0.08635(10) 0.0230(5) Uani 1 1 d .
C5A C 1.0286(4) 0.4249(4) 0.0248(2) 0.0635(11) Uani 1 1 d .
C7 C 0.4273(2) 0.3402(2) 0.12083(10) 0.0202(5) Uani 1 1 d .
C8 C 0.5527(2) 0.5042(2) 0.10282(11) 0.0244(5) Uani 1 1 d .
H8 H 0.5803 0.5091 0.0685 0.029 Uiso 1 1 calc R
C9 C 0.6464(2) 0.4860(2) 0.14424(11) 0.0250(5) Uani 1 1 d .
H9 H 0.6894 0.5589 0.1683 0.030 Uiso 1 1 calc R
C10 C 0.6061(2) 0.4174(2) 0.18321(10) 0.0220(5) Uani 1 1 d .
H10 H 0.6554 0.4243 0.2167 0.026 Uiso 1 1 calc R
C11 C 0.5034(2) 0.34754(19) 0.17197(10) 0.0193(5) Uani 1 1 d .
C12 C 0.44453(19) 0.26143(19) 0.19563(10) 0.0175(5) Uani 1 1 d .
C13 C 0.1997(2) 0.0358(2) 0.11662(10) 0.0230(5) Uani 1 1 d .
C14 C 0.0840(2) 0.0111(2) 0.11188(12) 0.0313(6) Uani 1 1 d .
C15 C 0.0114(2) -0.0654(3) 0.06638(14) 0.0403(7) Uani 1 1 d .
H15 H -0.0658 -0.0835 0.0642 0.048 Uiso 1 1 calc R
C16 C 0.0496(3) -0.1150(3) 0.02473(14) 0.0433(8) Uani 1 1 d .
H16 H -0.0009 -0.1670 -0.0060 0.052 Uiso 1 1 calc R
C17 C 0.1621(3) -0.0887(2) 0.02781(12) 0.0361(7) Uani 1 1 d .
H17 H 0.1879 -0.1219 -0.0016 0.043 Uiso 1 1 calc R
C18 C 0.2384(2) -0.0151(2) 0.07280(11) 0.0271(6) Uani 1 1 d .
C19 C 0.0350(2) 0.0694(2) 0.15406(13) 0.0340(7) Uani 1 1 d .
H19 H 0.0978 0.1268 0.1810 0.041 Uiso 1 1 calc R
C20 C -0.0416(3) 0.1252(3) 0.12721(16) 0.0501(9) Uani 1 1 d .
H20A H -0.1055 0.0709 0.1013 0.075 Uiso 1 1 calc R
H20B H -0.0012 0.1738 0.1075 0.075 Uiso 1 1 calc R
H20C H -0.0669 0.1665 0.1557 0.075 Uiso 1 1 calc R
C21 C -0.0247(3) -0.0046(3) 0.18631(14) 0.0460(8) Uani 1 1 d .
H21A H -0.0884 -0.0607 0.1612 0.069 Uiso 1 1 calc R
H21B H -0.0501 0.0374 0.2146 0.069 Uiso 1 1 calc R
H21C H 0.0259 -0.0379 0.2039 0.069 Uiso 1 1 calc R
C22 C 0.3607(2) 0.0059(2) 0.07284(12) 0.0324(6) Uani 1 1 d .
H22 H 0.4043 0.0565 0.1087 0.039 Uiso 1 1 calc R
C23 C 0.3938(3) -0.0972(3) 0.06794(15) 0.0439(8) Uani 1 1 d .
H23A H 0.3529 -0.1479 0.0328 0.066 Uiso 1 1 calc R
H23B H 0.3765 -0.1298 0.0983 0.066 Uiso 1 1 calc R
H23C H 0.4732 -0.0796 0.0696 0.066 Uiso 1 1 calc R
C24 C 0.3940(3) 0.0587(3) 0.02650(17) 0.0554(10) Uani 1 1 d .
H24A H 0.4739 0.0761 0.0301 0.083 Uiso 1 1 calc R
H24B H 0.3734 0.1248 0.0291 0.083 Uiso 1 1 calc R
H24C H 0.3557 0.0089 -0.0092 0.083 Uiso 1 1 calc R
C25 C 0.5919(2) 0.2759(2) 0.27008(10) 0.0200(5) Uani 1 1 d .
C26 C 0.6387(2) 0.3642(2) 0.31653(10) 0.0216(5) Uani 1 1 d .
C27 C 0.7531(2) 0.3988(2) 0.33710(11) 0.0259(6) Uani 1 1 d .
H27 H 0.7851 0.4579 0.3682 0.031 Uiso 1 1 calc R
C28 C 0.8205(2) 0.3488(2) 0.31316(12) 0.0296(6) Uani 1 1 d .
H28 H 0.8982 0.3751 0.3270 0.035 Uiso 1 1 calc R
C29 C 0.7748(2) 0.2606(2) 0.26907(11) 0.0265(6) Uani 1 1 d .
H29 H 0.8214 0.2254 0.2534 0.032 Uiso 1 1 calc R
C30 C 0.6614(2) 0.2223(2) 0.24711(10) 0.0222(5) Uani 1 1 d .
C31 C 0.5677(2) 0.4233(2) 0.34390(11) 0.0243(5) Uani 1 1 d .
H31 H 0.5004 0.3673 0.3465 0.029 Uiso 1 1 calc R
C32 C 0.5278(2) 0.4957(2) 0.30985(12) 0.0285(6) Uani 1 1 d .
H32A H 0.5906 0.5574 0.3106 0.043 Uiso 1 1 calc R
H32B H 0.4724 0.5211 0.3255 0.043 Uiso 1 1 calc R
H32C H 0.4951 0.4544 0.2717 0.043 Uiso 1 1 calc R
C33 C 0.6235(2) 0.4915(2) 0.40247(12) 0.0341(7) Uani 1 1 d .
H33A H 0.6526 0.4478 0.4243 0.051 Uiso 1 1 calc R
H33B H 0.5694 0.5170 0.4194 0.051 Uiso 1 1 calc R
H33C H 0.6841 0.5533 0.4011 0.051 Uiso 1 1 calc R
C34 C 0.6116(2) 0.1210(2) 0.20063(11) 0.0255(5) Uani 1 1 d .
H34 H 0.5423 0.1264 0.1790 0.031 Uiso 1 1 calc R
C35 C 0.5798(3) 0.0212(2) 0.22415(13) 0.0365(7) Uani 1 1 d .
H35A H 0.5395 -0.0423 0.1941 0.055 Uiso 1 1 d R
H35B H 0.5328 0.0314 0.2501 0.055 Uiso 1 1 d R
H35C H 0.6469 0.0107 0.2433 0.055 Uiso 1 1 d R
C36 C 0.6864(3) 0.1046(3) 0.16076(12) 0.0359(7) Uani 1 1 d .
H36A H 0.7104 0.1695 0.1473 0.054 Uiso 1 1 calc R
H36B H 0.6453 0.0434 0.1296 0.054 Uiso 1 1 calc R
H36C H 0.7511 0.0903 0.1799 0.054 Uiso 1 1 calc R
C41 C 0.7315(2) 0.4450(3) 0.11563(12) 0.0321(6) Uani 1 1 d .
C42 C 0.7920(3) 0.5297(3) 0.08783(15) 0.0459(9) Uani 1 1 d .
H42A H 0.8484 0.5056 0.0724 0.069 Uiso 1 1 calc R
H42B H 0.8273 0.5984 0.1151 0.069 Uiso 1 1 calc R
H42C H 0.7389 0.5389 0.0583 0.069 Uiso 1 1 calc R
C43 C 0.8207(2) 0.4308(3) 0.15926(13) 0.0380(7) Uani 1 1 d .
H43A H 0.7876 0.3707 0.1747 0.057 Uiso 1 1 calc R
H43B H 0.8518 0.4969 0.1887 0.057 Uiso 1 1 calc R
H43C H 0.8794 0.4158 0.1421 0.057 Uiso 1 1 calc R
C44 C 0.6743(3) 0.3381(3) 0.07336(13) 0.0399(7) Uani 1 1 d .
H44A H 0.7296 0.3125 0.0576 0.060 Uiso 1 1 calc R
H44B H 0.6215 0.3481 0.0440 0.060 Uiso 1 1 calc R
H44C H 0.6352 0.2851 0.0913 0.060 Uiso 1 1 calc R
C37 C 0.5314(2) 0.6141(2) 0.12372(12) 0.0306(6) Uani 1 1 d .
C40 C 0.6351(3) 0.7087(2) 0.12795(14) 0.0388(7) Uani 1 1 d .
H40A H 0.6208 0.7768 0.1405 0.058 Uiso 1 1 calc R
H40B H 0.6532 0.7053 0.0918 0.058 Uiso 1 1 calc R
H40C H 0.6972 0.7043 0.1542 0.058 Uiso 1 1 calc R
C39 C 0.4381(3) 0.6285(3) 0.08287(16) 0.0450(8) Uani 1 1 d .
H39A H 0.3684 0.5739 0.0811 0.068 Uiso 1 1 calc R
H39B H 0.4550 0.6207 0.0463 0.068 Uiso 1 1 calc R
H39C H 0.4315 0.7003 0.0951 0.068 Uiso 1 1 calc R
C38 C 0.5012(3) 0.6218(3) 0.17986(14) 0.0433(8) Uani 1 1 d .
H38A H 0.4866 0.6900 0.1913 0.065 Uiso 1 1 calc R
H38B H 0.5625 0.6182 0.2070 0.065 Uiso 1 1 calc R
H38C H 0.4350 0.5619 0.1772 0.065 Uiso 1 1 calc R
C45 C 0.1947(2) 0.14028(19) 0.31443(10) 0.0193(5) Uani 1 1 d .
C46 C 0.0899(2) 0.1245(2) 0.33287(10) 0.0211(5) Uani 1 1 d .
C47 C 0.0199(2) 0.1863(2) 0.34079(11) 0.0246(5) Uani 1 1 d .
H47 H 0.0354 0.2555 0.3334 0.029 Uiso 1 1 calc R
C48 C -0.0746(2) 0.1427(2) 0.36014(12) 0.0280(6) Uani 1 1 d .
H48 H -0.1231 0.1839 0.3661 0.034 Uiso 1 1 calc R
C49 C -0.0991(2) 0.0415(2) 0.37078(12) 0.0283(6) Uani 1 1 d .
H49 H -0.1625 0.0156 0.3847 0.034 Uiso 1 1 calc R
C50 C -0.0311(2) -0.0232(2) 0.36116(11) 0.0251(5) Uani 1 1 d .
C51 C 0.0620(2) 0.0221(2) 0.34340(10) 0.0218(5) Uani 1 1 d .
C52 C -0.0532(2) -0.1384(2) 0.36676(12) 0.0290(6) Uani 1 1 d .
H52 H -0.0865 -0.1424 0.3995 0.035 Uiso 1 1 calc R
C53 C 0.0563(2) -0.1672(2) 0.37991(12) 0.0276(6) Uani 1 1 d .
H53 H 0.0353 -0.2470 0.3658 0.033 Uiso 1 1 calc R
C54 C 0.1430(2) -0.1197(2) 0.34956(11) 0.0242(5) Uani 1 1 d .
H54 H 0.1961 -0.1547 0.3425 0.029 Uiso 1 1 calc R
C55 C 0.1462(2) -0.0292(2) 0.33246(10) 0.0209(5) Uani 1 1 d .
C56 C 0.2247(2) 0.04665(19) 0.31039(10) 0.0190(5) Uani 1 1 d .
C57 C 0.2577(2) 0.3336(2) 0.33173(11) 0.0219(5) Uani 1 1 d .
C58 C 0.2308(2) 0.4079(2) 0.30262(12) 0.0257(6) Uani 1 1 d .
C59 C 0.2495(2) 0.5142(2) 0.33080(13) 0.0315(6) Uani 1 1 d .
H59 H 0.2334 0.5640 0.3109 0.038 Uiso 1 1 calc R
C60 C 0.2907(3) 0.5481(2) 0.38687(14) 0.0363(7) Uani 1 1 d .
H60 H 0.3058 0.6211 0.4054 0.044 Uiso 1 1 calc R
C61 C 0.3099(2) 0.4737(2) 0.41596(13) 0.0322(6) Uani 1 1 d .
H61 H 0.3349 0.4965 0.4548 0.039 Uiso 1 1 calc R
C62 C 0.2939(2) 0.3672(2) 0.39024(11) 0.0245(5) Uani 1 1 d .
C63 C 0.1757(2) 0.3743(2) 0.24155(12) 0.0289(6) Uani 1 1 d .
H63 H 0.1659 0.2960 0.2284 0.035 Uiso 1 1 calc R
C64 C 0.2421(3) 0.4337(2) 0.20599(13) 0.0347(7) Uani 1 1 d .
H64A H 0.2022 0.4068 0.1674 0.052 Uiso 1 1 calc R
H64B H 0.3142 0.4218 0.2100 0.052 Uiso 1 1 calc R
H64C H 0.2525 0.5109 0.2177 0.052 Uiso 1 1 calc R
C65 C 0.0600(3) 0.3883(3) 0.23234(16) 0.0484(9) Uani 1 1 d .
H65A H 0.0669 0.4645 0.2448 0.073 Uiso 1 1 calc R
H65B H 0.0151 0.3465 0.2532 0.073 Uiso 1 1 calc R
H65C H 0.0244 0.3629 0.1931 0.073 Uiso 1 1 calc R
C66 C 0.3148(2) 0.2919(2) 0.42651(11) 0.0269(6) Uani 1 1 d .
H66 H 0.3012 0.2195 0.4018 0.032 Uiso 1 1 calc R
C67 C 0.2344(3) 0.2792(3) 0.46522(12) 0.0344(7) Uani 1 1 d .
H67A H 0.2431 0.3498 0.4885 0.052 Uiso 1 1 calc R
H67B H 0.2504 0.2318 0.4885 0.052 Uiso 1 1 calc R
H67C H 0.1584 0.2479 0.4434 0.052 Uiso 1 1 calc R
C68 C 0.4339(2) 0.3288(2) 0.46081(12) 0.0331(6) Uani 1 1 d .
H68A H 0.4513 0.4020 0.4833 0.050 Uiso 1 1 calc R
H68B H 0.4849 0.3277 0.4362 0.050 Uiso 1 1 calc R
H68C H 0.4413 0.2802 0.4848 0.050 Uiso 1 1 calc R
C69 C 0.3573(2) -0.0492(2) 0.30016(11) 0.0218(5) Uani 1 1 d .
C70 C 0.3122(2) -0.1531(2) 0.26481(12) 0.0281(6) Uani 1 1 d .
C71 C 0.3614(2) -0.2317(2) 0.27307(13) 0.0333(6) Uani 1 1 d .
H71 H 0.3317 -0.3015 0.2490 0.040 Uiso 1 1 calc R
C72 C 0.4520(3) -0.2109(2) 0.31530(14) 0.0384(7) Uani 1 1 d .
H72 H 0.4853 -0.2652 0.3197 0.046 Uiso 1 1 calc R
C73 C 0.4936(3) -0.1112(2) 0.35088(13) 0.0370(7) Uani 1 1 d .
H73 H 0.5552 -0.0973 0.3803 0.044 Uiso 1 1 calc R
C74 C 0.4473(2) -0.0292(2) 0.34486(11) 0.0268(6) Uani 1 1 d .
C75 C 0.2091(3) -0.1826(2) 0.21898(13) 0.0380(7) Uani 1 1 d .
H75 H 0.1708 -0.1275 0.2269 0.046 Uiso 1 1 calc R
C76 C 0.1265(3) -0.2950(3) 0.21466(16) 0.0480(8) Uani 1 1 d .
H76A H 0.0573 -0.3050 0.1888 0.072 Uiso 1 1 calc R
H76B H 0.1118 -0.2995 0.2510 0.072 Uiso 1 1 calc R
H76C H 0.1585 -0.3511 0.2015 0.072 Uiso 1 1 calc R
C77 C 0.2405(3) -0.1803(3) 0.16468(15) 0.0514(9) Uani 1 1 d .
H77A H 0.2948 -0.1107 0.1676 0.077 Uiso 1 1 calc R
H77B H 0.1747 -0.1906 0.1364 0.077 Uiso 1 1 calc R
H77C H 0.2725 -0.2379 0.1546 0.077 Uiso 1 1 calc R
C78 C 0.4961(2) 0.0784(2) 0.38713(12) 0.0315(6) Uani 1 1 d .
H78 H 0.4494 0.1246 0.3784 0.038 Uiso 1 1 calc R
C79 C 0.6142(3) 0.1377(3) 0.38502(13) 0.0417(8) Uani 1 1 d .
H79A H 0.6625 0.0952 0.3942 0.063 Uiso 1 1 calc R
H79B H 0.6401 0.2078 0.4116 0.063 Uiso 1 1 calc R
H79C H 0.6157 0.1483 0.3479 0.063 Uiso 1 1 calc R
C80 C 0.4916(3) 0.0644(3) 0.44543(12) 0.0395(7) Uani 1 1 d .
H80A H 0.4148 0.0315 0.4470 0.059 Uiso 1 1 calc R
H80B H 0.5218 0.1349 0.4717 0.059 Uiso 1 1 calc R
H80C H 0.5353 0.0180 0.4549 0.059 Uiso 1 1 calc R
C81 C -0.1414(2) -0.2209(2) 0.31636(14) 0.0371(7) Uani 1 1 d .
C82 C -0.1068(3) -0.2161(3) 0.26249(15) 0.0613(11) Uani 1 1 d .
H82A H -0.1651 -0.2671 0.2322 0.092 Uiso 1 1 calc R
H82B H -0.0384 -0.2350 0.2633 0.092 Uiso 1 1 calc R
H82C H -0.0945 -0.1432 0.2570 0.092 Uiso 1 1 calc R
C83 C -0.2522(3) -0.1980(3) 0.31301(19) 0.0574(10) Uani 1 1 d .
H83A H -0.2445 -0.1273 0.3052 0.086 Uiso 1 1 calc R
H83B H -0.2744 -0.1988 0.3481 0.086 Uiso 1 1 calc R
H83C H -0.3086 -0.2534 0.2835 0.086 Uiso 1 1 calc R
C84 C -0.1616(3) -0.3359(3) 0.32396(19) 0.0572(10) Uani 1 1 d .
H84A H -0.2266 -0.3845 0.2964 0.086 Uiso 1 1 calc R
H84B H -0.1743 -0.3376 0.3609 0.086 Uiso 1 1 calc R
H84C H -0.0969 -0.3587 0.3195 0.086 Uiso 1 1 calc R
C85 C 0.1078(2) -0.1438(2) 0.44309(12) 0.0333(6) Uani 1 1 d .
C86 C 0.0245(3) -0.2065(3) 0.47186(14) 0.0425(8) Uani 1 1 d .
H86A H 0.0605 -0.1978 0.5102 0.064 Uiso 1 1 calc R
H86B H -0.0014 -0.2830 0.4529 0.064 Uiso 1 1 calc R
H86C H -0.0384 -0.1787 0.4707 0.064 Uiso 1 1 calc R
C87 C 0.2085(3) -0.1849(3) 0.45073(13) 0.0397(7) Uani 1 1 d .
H87A H 0.2663 -0.1429 0.4357 0.059 Uiso 1 1 calc R
H87B H 0.1865 -0.2609 0.4313 0.059 Uiso 1 1 calc R
H87C H 0.2366 -0.1771 0.4900 0.059 Uiso 1 1 calc R
C88 C 0.1439(3) -0.0239(3) 0.47099(13) 0.0420(8) Uani 1 1 d .
H88A H 0.0791 0.0013 0.4688 0.063 Uiso 1 1 calc R
H88B H 0.1960 0.0162 0.4524 0.063 Uiso 1 1 calc R
H88C H 0.1797 -0.0122 0.5097 0.063 Uiso 1 1 calc R
N1 N 0.27384(17) 0.10726(16) 0.16573(8) 0.0209(4) Uani 1 1 d .
N2 N 0.47490(16) 0.23800(16) 0.24760(8) 0.0179(4) Uani 1 1 d .
N3 N 0.25870(17) 0.23216(16) 0.30150(9) 0.0194(4) Uani 1 1 d .
N4 N 0.31720(17) 0.03818(16) 0.28958(9) 0.0206(4) Uani 1 1 d .
Li1 Li 0.3465(5) 0.3013(5) 0.2528(3) 0.0508(16) Uani 1 1 d .
Li2 Li 0.3871(4) 0.0727(3) 0.22171(19) 0.0251(9) Uani 1 1 d .
Li3 Li 0.4072(3) 0.1950(4) 0.31009(18) 0.0237(9) Uani 1 1 d .
Li4 Li 0.2065(4) 0.0872(6) 0.2292(2) 0.0520(16) Uani 1 1 d .
H1A H 1.129(3) 0.653(3) 0.5674(15) 0.045(10) Uiso 1 1 d .
H2A H 1.187(3) 0.574(3) 0.4923(16) 0.062(12) Uiso 1 1 d .
H3A H 1.059(3) 0.417(3) 0.4250(15) 0.048(10) Uiso 1 1 d .
H6A H 1.144(4) 0.549(4) 0.076(2) 0.081(15) Uiso 1 1 d .
H5A H 1.043(4) 0.371(4) 0.043(2) 0.103(18) Uiso 1 1 d .
H4A H 0.897(4) 0.320(4) -0.0355(19) 0.077(14) Uiso 1 1 d .

loop_
_atom_site_aniso_label
_atom_site_aniso_U_11
_atom_site_aniso_U_22
_atom_site_aniso_U_33
_atom_site_aniso_U_23
_atom_site_aniso_U_13
_atom_site_aniso_U_12
C1 0.0183(11) 0.0203(12) 0.0200(11) 0.0058(9) 0.0062(9) 0.0059(9)
C2 0.0170(11) 0.0210(12) 0.0213(12) 0.0064(10) 0.0049(9) 0.0070(9)
C1A 0.056(2) 0.046(2) 0.0305(16) 0.0082(14) 0.0027(15) 0.0232(17)
C3A 0.062(2) 0.056(2) 0.0342(17) 0.0112(16) 0.0143(17) 0.0312(19)
C2A 0.048(2) 0.051(2) 0.0407(18) 0.0156(16) 0.0096(16) 0.0242(17)
C3 0.0208(12) 0.0281(14) 0.0225(12) 0.0076(10) 0.0016(10) 0.0059(10)
C4 0.0226(13) 0.0362(16) 0.0248(13) 0.0116(11) -0.0009(11) 0.0083(11)
C4A 0.070(3) 0.037(2) 0.078(3) 0.003(2) 0.020(2) 0.005(2)
C5 0.0266(14) 0.0340(15) 0.0264(13) 0.0154(11) 0.0044(11) 0.0097(11)
C6A 0.047(2) 0.067(3) 0.072(3) 0.008(2) 0.014(2) 0.018(2)
C6 0.0221(12) 0.0276(14) 0.0230(12) 0.0109(10) 0.0061(10) 0.0099(10)
C5A 0.073(3) 0.049(2) 0.075(3) 0.012(2) 0.021(2) 0.030(2)
C7 0.0204(12) 0.0222(13) 0.0197(12) 0.0060(10) 0.0049(10) 0.0084(10)
C8 0.0238(13) 0.0269(14) 0.0246(13) 0.0127(11) 0.0079(10) 0.0058(10)
C9 0.0231(13) 0.0276(14) 0.0228(12) 0.0108(11) 0.0040(10) 0.0030(10)
C10 0.0207(12) 0.0257(13) 0.0196(12) 0.0086(10) 0.0046(10) 0.0049(10)
C11 0.0210(12) 0.0205(12) 0.0179(11) 0.0064(9) 0.0048(9) 0.0077(10)
C12 0.0176(11) 0.0188(12) 0.0175(11) 0.0057(9) 0.0043(9) 0.0069(9)
C13 0.0231(12) 0.0194(12) 0.0230(12) 0.0064(10) 0.0002(10) 0.0030(10)
C14 0.0225(13) 0.0286(15) 0.0383(16) 0.0088(12) 0.0003(12) 0.0042(11)
C15 0.0225(14) 0.0345(17) 0.0505(19) 0.0024(14) -0.0067(13) 0.0008(12)
C16 0.0355(17) 0.0301(17) 0.0462(19) -0.0067(14) -0.0130(14) 0.0047(13)
C17 0.0399(17) 0.0311(16) 0.0304(15) -0.0016(12) -0.0026(13) 0.0119(13)
C18 0.0283(14) 0.0236(14) 0.0257(13) 0.0050(11) 0.0000(11) 0.0064(11)
C19 0.0197(13) 0.0382(17) 0.0411(16) 0.0123(13) 0.0039(12) 0.0039(12)
C20 0.050(2) 0.068(2) 0.056(2) 0.0328(19) 0.0278(18) 0.0353(19)
C21 0.0423(19) 0.051(2) 0.0357(17) 0.0129(15) 0.0033(14) 0.0021(16)
C22 0.0305(15) 0.0303(15) 0.0307(14) -0.0030(12) 0.0039(12) 0.0091(12)
C23 0.0381(18) 0.048(2) 0.052(2) 0.0125(16) 0.0105(15) 0.0222(15)
C24 0.067(3) 0.056(2) 0.067(3) 0.025(2) 0.045(2) 0.032(2)
C25 0.0170(11) 0.0219(12) 0.0209(12) 0.0094(10) 0.0028(9) 0.0038(9)
C26 0.0205(12) 0.0226(13) 0.0211(12) 0.0095(10) 0.0036(10) 0.0037(10)
C27 0.0211(12) 0.0278(14) 0.0244(13) 0.0073(11) 0.0012(10) 0.0018(10)
C28 0.0181(12) 0.0349(16) 0.0324(14) 0.0108(12) -0.0006(11) 0.0049(11)
C29 0.0202(12) 0.0312(15) 0.0324(14) 0.0124(12) 0.0071(11) 0.0112(11)
C30 0.0198(12) 0.0273(13) 0.0213(12) 0.0109(10) 0.0044(10) 0.0069(10)
C31 0.0220(12) 0.0223(13) 0.0252(13) 0.0047(10) 0.0048(10) 0.0025(10)
C32 0.0263(14) 0.0248(14) 0.0342(15) 0.0053(11) 0.0073(12) 0.0086(11)
C33 0.0336(15) 0.0351(16) 0.0261(14) -0.0012(12) 0.0075(12) 0.0040(12)
C34 0.0230(13) 0.0302(14) 0.0250(13) 0.0055(11) 0.0070(10) 0.0109(11)
C35 0.0408(17) 0.0294(16) 0.0390(16) 0.0089(13) 0.0130(14) 0.0077(13)
C36 0.0336(16) 0.0400(17) 0.0334(15) 0.0039(13) 0.0123(13) 0.0111(13)
C41 0.0228(13) 0.0499(18) 0.0303(14) 0.0214(13) 0.0088(11) 0.0126(12)
C42 0.0285(16) 0.075(3) 0.0495(19) 0.0422(19) 0.0172(14) 0.0184(16)
C43 0.0217(14) 0.058(2) 0.0399(17) 0.0255(15) 0.0059(12) 0.0133(13)
C44 0.0398(17) 0.055(2) 0.0342(16) 0.0109(15) 0.0114(14) 0.0277(16)
C37 0.0322(15) 0.0252(14) 0.0362(15) 0.0124(12) 0.0089(12) 0.0080(12)
C40 0.0445(18) 0.0280(16) 0.0435(18) 0.0169(13) 0.0119(15) 0.0039(13)
C39 0.0419(18) 0.0348(18) 0.062(2) 0.0196(16) 0.0057(16) 0.0162(15)
C38 0.059(2) 0.0321(17) 0.0462(19) 0.0132(14) 0.0257(17) 0.0158(15)
C45 0.0186(11) 0.0204(12) 0.0179(11) 0.0062(9) 0.0036(9) 0.0034(9)
C46 0.0206(12) 0.0225(13) 0.0213(12) 0.0077(10) 0.0058(10) 0.0061(10)
C47 0.0224(12) 0.0251(13) 0.0283(13) 0.0097(11) 0.0063(11) 0.0082(10)
C48 0.0266(14) 0.0304(15) 0.0332(14) 0.0122(12) 0.0118(12) 0.0132(11)
C49 0.0239(13) 0.0333(15) 0.0328(14) 0.0133(12) 0.0111(11) 0.0104(11)
C50 0.0217(13) 0.0269(14) 0.0284(13) 0.0121(11) 0.0075(11) 0.0056(10)
C51 0.0191(12) 0.0218(13) 0.0234(12) 0.0067(10) 0.0034(10) 0.0045(10)
C52 0.0266(14) 0.0296(15) 0.0351(15) 0.0154(12) 0.0126(12) 0.0074(11)
C53 0.0271(14) 0.0236(14) 0.0338(14) 0.0131(11) 0.0097(11) 0.0047(11)
C54 0.0229(13) 0.0226(13) 0.0276(13) 0.0078(10) 0.0054(10) 0.0070(10)
C55 0.0194(12) 0.0194(12) 0.0210(12) 0.0046(10) 0.0032(10) 0.0024(9)
C56 0.0187(11) 0.0186(12) 0.0193(11) 0.0054(9) 0.0033(9) 0.0051(9)
C57 0.0200(12) 0.0193(12) 0.0285(13) 0.0080(10) 0.0109(10) 0.0049(10)
C58 0.0200(12) 0.0239(13) 0.0368(15) 0.0115(11) 0.0098(11) 0.0078(10)
C59 0.0310(15) 0.0216(14) 0.0472(17) 0.0117(12) 0.0143(13) 0.0114(11)
C60 0.0408(17) 0.0192(14) 0.0496(18) 0.0032(13) 0.0171(15) 0.0098(12)
C61 0.0337(15) 0.0268(15) 0.0339(15) 0.0016(12) 0.0131(12) 0.0062(12)
C62 0.0228(13) 0.0223(13) 0.0272(13) 0.0046(10) 0.0080(10) 0.0045(10)
C63 0.0254(13) 0.0247(14) 0.0376(15) 0.0130(12) 0.0036(12) 0.0079(11)
C64 0.0348(16) 0.0348(16) 0.0387(16) 0.0122(13) 0.0123(13) 0.0128(13)
C65 0.0257(15) 0.071(2) 0.057(2) 0.0337(19) 0.0094(15) 0.0166(16)
C66 0.0325(14) 0.0235(14) 0.0221(13) 0.0028(10) 0.0085(11) 0.0047(11)
C67 0.0365(16) 0.0382(17) 0.0259(14) 0.0090(12) 0.0096(12) 0.0051(13)
C68 0.0318(15) 0.0342(16) 0.0283(14) 0.0054(12) 0.0036(12) 0.0056(12)
C69 0.0205(12) 0.0224(13) 0.0263(13) 0.0107(10) 0.0085(10) 0.0075(10)
C70 0.0269(14) 0.0261(14) 0.0332(14) 0.0089(11) 0.0075(12) 0.0098(11)
C71 0.0336(15) 0.0215(14) 0.0464(17) 0.0078(12) 0.0123(13) 0.0097(12)
C72 0.0401(17) 0.0294(16) 0.055(2) 0.0177(14) 0.0121(15) 0.0192(13)
C73 0.0330(16) 0.0376(17) 0.0455(18) 0.0185(14) 0.0023(14) 0.0170(13)
C74 0.0272(13) 0.0289(14) 0.0275(13) 0.0112(11) 0.0061(11) 0.0109(11)
C75 0.0435(18) 0.0291(16) 0.0382(17) 0.0026(13) 0.0043(14) 0.0125(13)
C76 0.047(2) 0.0353(18) 0.054(2) 0.0089(16) 0.0046(17) 0.0063(15)
C77 0.065(2) 0.039(2) 0.051(2) 0.0148(16) 0.0132(18) 0.0146(17)
C78 0.0326(15) 0.0324(15) 0.0297(14) 0.0117(12) -0.0002(12) 0.0118(12)
C79 0.0470(19) 0.0358(17) 0.0358(16) 0.0138(14) 0.0070(14) 0.0003(14)
C80 0.0400(17) 0.0469(19) 0.0304(15) 0.0149(14) 0.0078(13) 0.0078(14)
C81 0.0254(14) 0.0316(16) 0.0495(18) 0.0138(14) 0.0057(13) 0.0002(12)
C82 0.045(2) 0.068(3) 0.0394(19) -0.0021(18) -0.0010(16) -0.0172(18)
C83 0.0282(17) 0.045(2) 0.085(3) 0.006(2) -0.0030(18) 0.0042(15)
C84 0.043(2) 0.0282(18) 0.086(3) 0.0137(18) 0.0013(19) -0.0035(15)
C85 0.0358(16) 0.0370(16) 0.0325(15) 0.0178(13) 0.0118(13) 0.0115(13)
C86 0.0468(19) 0.053(2) 0.0403(17) 0.0283(16) 0.0205(15) 0.0190(16)
C87 0.0382(17) 0.050(2) 0.0383(17) 0.0238(15) 0.0092(14) 0.0160(15)
C88 0.054(2) 0.0427(19) 0.0312(16) 0.0132(14) 0.0084(15) 0.0161(16)
N1 0.0180(10) 0.0199(11) 0.0219(10) 0.0059(8) 0.0029(8) 0.0018(8)
N2 0.0149(9) 0.0204(10) 0.0171(10) 0.0065(8) 0.0019(8) 0.0034(8)
N3 0.0189(10) 0.0159(10) 0.0242(10) 0.0064(8) 0.0080(8) 0.0040(8)
N4 0.0206(10) 0.0188(10) 0.0259(11) 0.0098(8) 0.0077(9) 0.0074(8)
Li1 0.058(4) 0.073(4) 0.062(4) 0.049(3) 0.043(3) 0.047(3)
Li2 0.026(2) 0.022(2) 0.030(2) 0.0088(18) 0.0073(19) 0.0106(18)
Li3 0.019(2) 0.026(2) 0.026(2) 0.0091(18) 0.0041(17) 0.0044(17)
Li4 0.027(3) 0.097(5) 0.033(3) 0.027(3) 0.008(2) 0.013(3)

loop_
_atom_type_symbol
_atom_type_description
_atom_type_scat_dispersion_real
_atom_type_scat_dispersion_imag
_atom_type_scat_source
C C 0.0033 0.0016 'International Tables Vol C Tables 4.2.6.8 and 6.1.1.4'
H H 0.0000 0.0000 'International Tables Vol C Tables 4.2.6.8 and 6.1.1.4'
N N 0.0061 0.0033 'International Tables Vol C Tables 4.2.6.8 and 6.1.1.4'
Li Li -0.0003 0.0001 'International Tables Vol C Tables 4.2.6.8 and 6.1.1.4'

loop_
_geom_angle_atom_site_label_1
_geom_angle_atom_site_label_2
_geom_angle_atom_site_label_3
_geom_angle
_geom_angle_site_symmetry_1
_geom_angle_site_symmetry_3
N1 C1 C12 123.1(2) . .
N1 C1 C2 127.9(2) . .
C12 C1 C2 109.0(2) . .
N1 C1 Li1 90.4(2) . .
C12 C1 Li1 59.10(19) . .
C2 C1 Li1 118.7(2) . .
N1 C1 Li2 50.62(15) . .
C12 C1 Li2 74.68(17) . .
C2 C1 Li2 164.3(2) . .
Li1 C1 Li2 76.51(17) . .
C3 C2 C7 118.6(2) . .
C3 C2 C1 134.9(2) . .
C7 C2 C1 106.5(2) . .
C2A C1A C3A 119.4(4) . 2_766
C2A C1A H1A 120(2) . .
C3A C1A H1A 121(2) 2_766 .
C2A C3A C1A 120.2(3) . 2_766
C2A C3A H3A 120(2) . .
C1A C3A H3A 120(2) 2_766 .
C3A C2A C1A 120.4(4) . .
C3A C2A H2A 124(2) . .
C1A C2A H2A 116(2) . .
C2 C3 C4 118.0(2) . .
C2 C3 H3 121.0 . .
C4 C3 H3 121.0 . .
C5 C4 C3 121.7(2) . .
C5 C4 H4 119.1 . .
C3 C4 H4 119.1 . .
C6A C4A C5A 120.0(4) 2_765 .
C6A C4A H4A 116(3) 2_765 .
C5A C4A H4A 124(3) . .
C4 C5 C6 121.0(2) . .
C4 C5 H5 119.5 . .
C6 C5 H5 119.5 . .
C4A C6A C5A 119.9(5) 2_765 .
C4A C6A H6A 124(3) 2_765 .
C5A C6A H6A 116(3) . .
C7 C6 C5 116.0(2) . .
C7 C6 C8 119.2(2) . .
C5 C6 C8 124.8(2) . .
C6A C5A C4A 120.0(4) . .
C6A C5A H5A 122(3) . .
C4A C5A H5A 118(3) . .
C6 C7 C2 124.5(2) . .
C6 C7 C11 125.2(2) . .
C2 C7 C11 110.2(2) . .
C6 C8 C9 112.2(2) . .
C6 C8 C37 112.7(2) . .
C9 C8 C37 112.5(2) . .
C6 C8 H8 106.3 . .
C9 C8 H8 106.3 . .
C37 C8 H8 106.3 . .
C10 C9 C8 115.1(2) . .
C10 C9 C41 110.9(2) . .
C8 C9 C41 113.4(2) . .
C10 C9 H9 105.5 . .
C8 C9 H9 105.5 . .
C41 C9 H9 105.5 . .
C11 C10 C9 122.6(2) . .
C11 C10 H10 118.7 . .
C9 C10 H10 118.7 . .
C10 C11 C7 118.0(2) . .
C10 C11 C12 136.1(2) . .
C7 C11 C12 105.4(2) . .
C1 C12 N2 121.8(2) . .
C1 C12 C11 108.5(2) . .
N2 C12 C11 129.7(2) . .
C1 C12 Li1 87.1(2) . .
N2 C12 Li1 66.71(19) . .
C11 C12 Li1 117.9(2) . .
C1 C12 Li2 74.78(17) . .
N2 C12 Li2 51.96(15) . .
C11 C12 Li2 159.00(19) . .
Li1 C12 Li2 82.7(2) . .
C14 C13 C18 118.4(2) . .
C14 C13 N1 119.6(2) . .
C18 C13 N1 122.0(2) . .
C14 C13 Li4 83.2(2) . .
C18 C13 Li4 148.4(2) . .
C15 C14 C13 119.9(3) . .
C15 C14 C19 118.0(3) . .
C13 C14 C19 122.0(2) . .
C16 C15 C14 121.2(3) . .
C16 C15 H15 119.4 . .
C14 C15 H15 119.4 . .
C15 C16 C17 119.5(3) . .
C15 C16 H16 120.2 . .
C17 C16 H16 120.2 . .
C16 C17 C18 121.8(3) . .
C16 C17 H17 119.1 . .
C18 C17 H17 119.1 . .
C17 C18 C13 119.1(3) . .
C17 C18 C22 117.6(3) . .
C13 C18 C22 123.3(2) . .
C14 C19 C21 112.4(3) . .
C14 C19 C20 111.6(3) . .
C21 C19 C20 110.7(3) . .
C14 C19 Li4 88.4(2) . .
C21 C19 Li4 82.5(2) . .
C20 C19 Li4 147.6(3) . .
C14 C19 H19 107.3 . .
C21 C19 H19 107.3 . .
C20 C19 H19 107.3 . .
C19 C20 H20A 109.5 . .
C19 C20 H20B 109.5 . .
H20A C20 H20B 109.5 . .
C19 C20 H20C 109.5 . .
H20A C20 H20C 109.5 . .
H20B C20 H20C 109.5 . .
C19 C21 H21A 109.5 . .
C19 C21 H21B 109.5 . .
H21A C21 H21B 109.5 . .
C19 C21 H21C 109.5 . .
H21A C21 H21C 109.5 . .
H21B C21 H21C 109.5 . .
C18 C22 C23 112.2(2) . .
C18 C22 C24 112.5(3) . .
C23 C22 C24 108.5(3) . .
C18 C22 H22 107.8 . .
C23 C22 H22 107.8 . .
C24 C22 H22 107.8 . .
C22 C23 H23A 109.5 . .
C22 C23 H23B 109.5 . .
H23A C23 H23B 109.5 . .
C22 C23 H23C 109.5 . .
H23A C23 H23C 109.5 . .
H23B C23 H23C 109.5 . .
C22 C24 H24A 109.5 . .
C22 C24 H24B 109.5 . .
H24A C24 H24B 109.5 . .
C22 C24 H24C 109.5 . .
H24A C24 H24C 109.5 . .
H24B C24 H24C 109.5 . .
C30 C25 C26 119.3(2) . .
C30 C25 N2 120.1(2) . .
C26 C25 N2 120.6(2) . .
C30 C25 Li3 129.78(19) . .
C26 C25 Li3 92.95(18) . .
N2 C25 Li3 45.12(14) . .
C27 C26 C25 118.8(2) . .
C27 C26 C31 119.6(2) . .
C25 C26 C31 121.6(2) . .
C28 C27 C26 121.5(3) . .
C28 C27 H27 119.3 . .
C26 C27 H27 119.3 . .
C27 C28 C29 119.8(2) . .
C27 C28 H28 120.1 . .
C29 C28 H28 120.1 . .
C28 C29 C30 121.1(3) . .
C28 C29 H29 119.4 . .
C30 C29 H29 119.4 . .
C29 C30 C25 119.4(2) . .
C29 C30 C34 120.4(2) . .
C25 C30 C34 120.2(2) . .
C26 C31 C33 114.3(2) . .
C26 C31 C32 112.8(2) . .
C33 C31 C32 108.2(2) . .
C26 C31 H31 107.1 . .
C33 C31 H31 107.1 . .
C32 C31 H31 107.1 . .
C31 C32 H32A 109.5 . .
C31 C32 H32B 109.5 . .
H32A C32 H32B 109.5 . .
C31 C32 H32C 109.5 . .
H32A C32 H32C 109.5 . .
H32B C32 H32C 109.5 . .
C31 C33 H33A 109.5 . .
C31 C33 H33B 109.5 . .
H33A C33 H33B 109.5 . .
C31 C33 H33C 109.5 . .
H33A C33 H33C 109.5 . .
H33B C33 H33C 109.5 . .
C30 C34 C36 114.4(2) . .
C30 C34 C35 110.3(2) . .
C36 C34 C35 109.1(2) . .
C30 C34 H34 107.6 . .
C36 C34 H34 107.6 . .
C35 C34 H34 107.6 . .
C34 C35 Li2 81.79(19) . .
C34 C35 H35A 109.5 . .
Li2 C35 H35A 88.7 . .
C34 C35 H35B 109.6 . .
H35A C35 H35B 109.5 . .
C34 C35 H35C 109.3 . .
Li2 C35 H35C 152.8 . .
H35A C35 H35C 109.5 . .
H35B C35 H35C 109.5 . .
C34 C36 H36A 109.5 . .
C34 C36 H36B 109.5 . .
H36A C36 H36B 109.5 . .
C34 C36 H36C 109.5 . .
H36A C36 H36C 109.5 . .
H36B C36 H36C 109.5 . .
C44 C41 C43 109.2(3) . .
C44 C41 C42 110.1(3) . .
C43 C41 C42 106.4(2) . .
C44 C41 C9 111.2(2) . .
C43 C41 C9 109.8(2) . .
C42 C41 C9 110.1(3) . .
C41 C42 H42A 109.5 . .
C41 C42 H42B 109.5 . .
H42A C42 H42B 109.5 . .
C41 C42 H42C 109.5 . .
H42A C42 H42C 109.5 . .
H42B C42 H42C 109.5 . .
C41 C43 H43A 109.5 . .
C41 C43 H43B 109.5 . .
H43A C43 H43B 109.5 . .
C41 C43 H43C 109.5 . .
H43A C43 H43C 109.5 . .
H43B C43 H43C 109.5 . .
C41 C44 H44A 109.5 . .
C41 C44 H44B 109.5 . .
H44A C44 H44B 109.5 . .
C41 C44 H44C 109.5 . .
H44A C44 H44C 109.5 . .
H44B C44 H44C 109.5 . .
C38 C37 C39 108.6(3) . .
C38 C37 C40 109.3(3) . .
C39 C37 C40 106.0(2) . .
C38 C37 C8 111.3(2) . .
C39 C37 C8 111.3(2) . .
C40 C37 C8 110.1(2) . .
C37 C40 H40A 109.5 . .
C37 C40 H40B 109.5 . .
H40A C40 H40B 109.5 . .
C37 C40 H40C 109.5 . .
H40A C40 H40C 109.5 . .
H40B C40 H40C 109.5 . .
C37 C39 H39A 109.5 . .
C37 C39 H39B 109.5 . .
H39A C39 H39B 109.5 . .
C37 C39 H39C 109.5 . .
H39A C39 H39C 109.5 . .
H39B C39 H39C 109.5 . .
C37 C38 H38A 109.5 . .
C37 C38 H38B 109.5 . .
H38A C38 H38B 109.5 . .
C37 C38 H38C 109.5 . .
H38A C38 H38C 109.5 . .
H38B C38 H38C 109.5 . .
C56 C45 N3 122.0(2) . .
C56 C45 C46 109.7(2) . .
N3 C45 C46 128.2(2) . .
C56 C45 Li4 72.6(2) . .
N3 C45 Li4 74.5(2) . .
C46 C45 Li4 124.4(2) . .
C56 C45 Li3 73.43(17) . .
N3 C45 Li3 51.20(15) . .
C46 C45 Li3 164.3(2) . .
Li4 C45 Li3 71.25(18) . .
C47 C46 C51 118.7(2) . .
C47 C46 C45 134.7(2) . .
C51 C46 C45 106.6(2) . .
C46 C47 C48 117.8(2) . .
C46 C47 H47 121.1 . .
C48 C47 H47 121.1 . .
C49 C48 C47 122.0(2) . .
C49 C48 H48 119.0 . .
C47 C48 H48 119.0 . .
C48 C49 C50 120.8(2) . .
C48 C49 H49 119.6 . .
C50 C49 H49 119.6 . .
C51 C50 C49 116.0(2) . .
C51 C50 C52 117.9(2) . .
C49 C50 C52 126.1(2) . .
C50 C51 C46 124.6(2) . .
C50 C51 C55 125.4(2) . .
C46 C51 C55 110.0(2) . .
C50 C52 C53 111.8(2) . .
C50 C52 C81 112.1(2) . .
C53 C52 C81 113.5(2) . .
C50 C52 H52 106.3 . .
C53 C52 H52 106.3 . .
C81 C52 H52 106.3 . .
C54 C53 C52 114.2(2) . .
C54 C53 C85 110.9(2) . .
C52 C53 C85 113.9(2) . .
C54 C53 H53 105.6 . .
C52 C53 H53 105.6 . .
C85 C53 H53 105.6 . .
C55 C54 C53 121.6(2) . .
C55 C54 H54 119.2 . .
C53 C54 H54 119.2 . .
C54 C55 C51 117.8(2) . .
C54 C55 C56 136.1(2) . .
C51 C55 C56 105.5(2) . .
C45 C56 N4 120.8(2) . .
C45 C56 C55 107.7(2) . .
N4 C56 C55 131.4(2) . .
C45 C56 Li4 70.5(2) . .
N4 C56 Li4 72.2(2) . .
C55 C56 Li4 130.5(2) . .
C45 C56 Li3 76.07(17) . .
N4 C56 Li3 49.12(15) . .
C55 C56 Li3 157.93(19) . .
Li4 C56 Li3 71.54(19) . .
C58 C57 C62 118.6(2) . .
C58 C57 N3 119.2(2) . .
C62 C57 N3 121.9(2) . .
C58 C57 Li1 79.6(2) . .
C62 C57 Li1 135.9(2) . .
N3 C57 Li1 53.03(19) . .
C59 C58 C57 119.8(3) . .
C59 C58 C63 118.0(2) . .
C57 C58 C63 122.0(2) . .
C59 C58 Li1 135.7(2) . .
C57 C58 Li1 68.33(18) . .
C63 C58 Li1 73.3(2) . .
C60 C59 C58 121.2(3) . .
C60 C59 H59 119.4 . .
C58 C59 H59 119.4 . .
C59 C60 C61 119.0(3) . .
C59 C60 H60 120.5 . .
C61 C60 H60 120.5 . .
C62 C61 C60 122.4(3) . .
C62 C61 H61 118.8 . .
C60 C61 H61 118.8 . .
C61 C62 C57 118.6(3) . .
C61 C62 C66 117.9(2) . .
C57 C62 C66 123.5(2) . .
C58 C63 C64 114.3(2) . .
C58 C63 C65 110.7(3) . .
C64 C63 C65 108.9(2) . .
C58 C63 Li1 73.1(2) . .
C64 C63 Li1 80.1(2) . .
C65 C63 Li1 166.3(3) . .
C58 C63 H63 107.6 . .
C64 C63 H63 107.6 . .
C65 C63 H63 107.6 . .
Li1 C63 H63 59.2 . .
C63 C64 H64A 109.5 . .
C63 C64 H64B 109.5 . .
H64A C64 H64B 109.5 . .
C63 C64 H64C 109.5 . .
H64A C64 H64C 109.5 . .
H64B C64 H64C 109.5 . .
C63 C65 H65A 109.5 . .
C63 C65 H65B 109.5 . .
H65A C65 H65B 109.5 . .
C63 C65 H65C 109.5 . .
H65A C65 H65C 109.5 . .
H65B C65 H65C 109.5 . .
C62 C66 C68 113.0(2) . .
C62 C66 C67 111.0(2) . .
C68 C66 C67 109.1(2) . .
C62 C66 H66 107.8 . .
C68 C66 H66 107.8 . .
C67 C66 H66 107.8 . .
C66 C67 H67A 109.5 . .
C66 C67 H67B 109.5 . .
H67A C67 H67B 109.5 . .
C66 C67 H67C 109.5 . .
H67A C67 H67C 109.5 . .
H67B C67 H67C 109.5 . .
C66 C68 H68A 109.5 . .
C66 C68 H68B 109.5 . .
H68A C68 H68B 109.5 . .
C66 C68 H68C 109.5 . .
H68A C68 H68C 109.5 . .
H68B C68 H68C 109.5 . .
C70 C69 C74 119.1(2) . .
C70 C69 N4 121.1(2) . .
C74 C69 N4 119.7(2) . .
C71 C70 C69 119.1(3) . .
C71 C70 C75 119.1(3) . .
C69 C70 C75 121.8(2) . .
C72 C71 C70 121.7(3) . .
C72 C71 H71 119.1 . .
C70 C71 H71 119.1 . .
C73 C72 C71 119.3(3) . .
C73 C72 H72 120.4 . .
C71 C72 H72 120.4 . .
C72 C73 C74 121.6(3) . .
C72 C73 H73 119.2 . .
C74 C73 H73 119.2 . .
C73 C74 C69 119.1(3) . .
C73 C74 C78 118.4(3) . .
C69 C74 C78 122.5(2) . .
C77 C75 C70 110.3(3) . .
C77 C75 C76 109.2(3) . .
C70 C75 C76 112.9(3) . .
C77 C75 H75 108.1 . .
C70 C75 H75 108.1 . .
C76 C75 H75 108.1 . .
C75 C76 H76A 109.5 . .
C75 C76 H76B 109.5 . .
H76A C76 H76B 109.5 . .
C75 C76 H76C 109.5 . .
H76A C76 H76C 109.5 . .
H76B C76 H76C 109.5 . .
C75 C77 H77A 109.5 . .
C75 C77 H77B 109.5 . .
H77A C77 H77B 109.5 . .
C75 C77 H77C 109.5 . .
H77A C77 H77C 109.5 . .
H77B C77 H77C 109.5 . .
C74 C78 C80 111.1(2) . .
C74 C78 C79 112.8(3) . .
C80 C78 C79 110.2(2) . .
C74 C78 H78 107.5 . .
C80 C78 H78 107.5 . .
C79 C78 H78 107.5 . .
C78 C79 H79A 109.5 . .
C78 C79 H79B 109.5 . .
H79A C79 H79B 109.5 . .
C78 C79 H79C 109.5 . .
H79A C79 H79C 109.5 . .
H79B C79 H79C 109.5 . .
C78 C80 H80A 109.5 . .
C78 C80 H80B 109.5 . .
H80A C80 H80B 109.5 . .
C78 C80 H80C 109.5 . .
H80A C80 H80C 109.5 . .
H80B C80 H80C 109.5 . .
C82 C81 C84 108.8(3) . .
C82 C81 C83 108.8(3) . .
C84 C81 C83 106.7(3) . .
C82 C81 C52 112.3(2) . .
C84 C81 C52 110.3(3) . .
C83 C81 C52 109.8(3) . .
C81 C82 H82A 109.5 . .
C81 C82 H82B 109.5 . .
H82A C82 H82B 109.5 . .
C81 C82 H82C 109.5 . .
H82A C82 H82C 109.5 . .
H82B C82 H82C 109.5 . .
C81 C83 H83A 109.5 . .
C81 C83 H83B 109.5 . .
H83A C83 H83B 109.5 . .
C81 C83 H83C 109.5 . .
H83A C83 H83C 109.5 . .
H83B C83 H83C 109.5 . .
C81 C84 H84A 109.5 . .
C81 C84 H84B 109.5 . .
H84A C84 H84B 109.5 . .
C81 C84 H84C 109.5 . .
H84A C84 H84C 109.5 . .
H84B C84 H84C 109.5 . .
C88 C85 C87 109.2(3) . .
C88 C85 C86 109.4(3) . .
C87 C85 C86 106.6(2) . .
C88 C85 C53 112.0(2) . .
C87 C85 C53 109.0(2) . .
C86 C85 C53 110.4(2) . .
C85 C86 H86A 109.5 . .
C85 C86 H86B 109.5 . .
H86A C86 H86B 109.5 . .
C85 C86 H86C 109.5 . .
H86A C86 H86C 109.5 . .
H86B C86 H86C 109.5 . .
C85 C87 H87A 109.5 . .
C85 C87 H87B 109.5 . .
H87A C87 H87B 109.5 . .
C85 C87 H87C 109.5 . .
H87A C87 H87C 109.5 . .
H87B C87 H87C 109.5 . .
C85 C88 H88A 109.5 . .
C85 C88 H88B 109.5 . .
H88A C88 H88B 109.5 . .
C85 C88 H88C 109.5 . .
H88A C88 H88C 109.5 . .
H88B C88 H88C 109.5 . .
C1 N1 C13 115.3(2) . .
C1 N1 Li4 128.5(3) . .
C13 N1 Li4 108.9(2) . .
C1 N1 Li2 97.91(19) . .
C13 N1 Li2 127.6(2) . .
Li4 N1 Li2 73.5(2) . .
C12 N2 C25 113.34(19) . .
C12 N2 Li3 140.3(2) . .
C25 N2 Li3 104.80(19) . .
C12 N2 Li1 73.8(2) . .
C25 N2 Li1 135.2(3) . .
Li3 N2 Li1 71.5(2) . .
C12 N2 Li2 95.70(18) . .
C25 N2 Li2 121.49(19) . .
Li3 N2 Li2 72.50(19) . .
Li1 N2 Li2 100.5(2) . .
C45 N3 C57 116.5(2) . .
C45 N3 Li1 150.9(3) . .
C57 N3 Li1 92.0(2) . .
C45 N3 Li3 97.28(19) . .
C57 N3 Li3 119.1(2) . .
Li1 N3 Li3 71.6(2) . .
C45 N3 Li4 68.82(19) . .
C57 N3 Li4 155.8(2) . .
Li1 N3 Li4 82.8(3) . .
Li3 N3 Li4 81.7(2) . .
C56 N4 C69 115.84(19) . .
C56 N4 Li3 99.10(19) . .
C69 N4 Li3 125.7(2) . .
C56 N4 Li2 138.1(2) . .
C69 N4 Li2 101.17(18) . .
Li3 N4 Li2 72.08(18) . .
C56 N4 Li4 71.01(19) . .
C69 N4 Li4 144.4(3) . .
Li3 N4 Li4 84.3(2) . .
Li2 N4 Li4 67.40(19) . .
N3 Li1 N2 108.4(3) . .
N3 Li1 C12 138.7(3) . .
N2 Li1 C12 39.46(13) . .
N3 Li1 Li3 56.20(18) . .
N2 Li1 Li3 53.56(17) . .
C12 Li1 Li3 91.3(2) . .
N3 Li1 C57 34.99(12) . .
N2 Li1 C57 128.8(3) . .
C12 Li1 C57 168.3(3) . .
Li3 Li1 C57 77.5(2) . .
N3 Li1 C1 122.3(3) . .
N2 Li1 C1 64.49(18) . .
C12 Li1 C1 33.80(13) . .
Li3 Li1 C1 102.6(2) . .
C57 Li1 C1 151.9(3) . .
N3 Li1 C63 77.72(19) . .
N2 Li1 C63 170.5(3) . .
C12 Li1 C63 131.4(3) . .
Li3 Li1 C63 133.7(2) . .
C57 Li1 C63 60.24(15) . .
C1 Li1 C63 106.2(3) . .
N3 Li1 C58 62.39(16) . .
N2 Li1 C58 155.8(3) . .
C12 Li1 C58 158.2(3) . .
Li3 Li1 C58 109.3(2) . .
C57 Li1 C58 32.05(11) . .
C1 Li1 C58 139.7(3) . .
C63 Li1 C58 33.58(11) . .
N3 Li1 Li4 52.8(2) . .
N2 Li1 Li4 86.9(3) . .
C12 Li1 Li4 92.9(3) . .
Li3 Li1 Li4 65.8(2) . .
C57 Li1 Li4 85.5(2) . .
C1 Li1 Li4 69.5(2) . .
C63 Li1 Li4 91.4(2) . .
C58 Li1 Li4 101.8(2) . .
N3 Li1 Li2 83.4(2) . .
N2 Li1 Li2 40.20(15) . .
C12 Li1 Li2 55.35(17) . .
Li3 Li1 Li2 49.21(17) . .
C57 Li1 Li2 117.0(2) . .
C1 Li1 Li2 53.79(15) . .
C63 Li1 Li2 136.5(3) . .
C58 Li1 Li2 145.0(2) . .
Li4 Li1 Li2 46.94(18) . .
N1 Li2 N2 88.73(18) . .
N1 Li2 N4 109.5(2) . .
N2 Li2 N4 104.0(2) . .
N1 Li2 Li4 51.36(17) . .
N2 Li2 Li4 97.3(2) . .
N4 Li2 Li4 58.22(18) . .
N1 Li2 Li3 105.7(2) . .
N2 Li2 Li3 52.35(15) . .
N4 Li2 Li3 51.68(15) . .
Li4 Li2 Li3 71.8(2) . .
N1 Li2 C1 31.46(10) . .
N2 Li2 C1 61.23(13) . .
N4 Li2 C1 127.8(2) . .
Li4 Li2 C1 73.61(19) . .
Li3 Li2 C1 97.10(18) . .
N1 Li2 C12 61.25(13) . .
N2 Li2 C12 32.34(10) . .
N4 Li2 C12 127.0(2) . .
Li4 Li2 C12 91.3(2) . .
Li3 Li2 C12 79.28(17) . .
C1 Li2 C12 30.54(9) . .
N1 Li2 C35 137.8(2) . .
N2 Li2 C35 91.45(18) . .
N4 Li2 C35 111.37(19) . .
Li4 Li2 C35 167.8(3) . .
Li3 Li2 C35 107.6(2) . .
C1 Li2 C35 118.29(18) . .
C12 Li2 C35 100.56(17) . .
N1 Li2 Li1 61.98(17) . .
N2 Li2 Li1 39.32(15) . .
N4 Li2 Li1 86.04(17) . .
Li4 Li2 Li1 58.2(2) . .
Li3 Li2 Li1 47.80(17) . .
C1 Li2 Li1 49.70(14) . .
C12 Li2 Li1 41.94(12) . .
C35 Li2 Li1 130.7(2) . .
N1 Li2 H35B 156.2 . .
N2 Li2 H35B 91.5 . .
N4 Li2 H35B 93.6 . .
Li4 Li2 H35B 151.7 . .
Li3 Li2 H35B 93.2 . .
C1 Li2 H35B 133.3 . .
C12 Li2 H35B 109.7 . .
C35 Li2 H35B 18.4 . .
Li1 Li2 H35B 127.9 . .
N4 Li3 N2 111.4(2) . .
N4 Li3 N3 88.16(18) . .
N2 Li3 N3 105.8(2) . .
N4 Li3 Li1 115.2(3) . .
N2 Li3 Li1 54.95(17) . .
N3 Li3 Li1 52.17(17) . .
N4 Li3 Li2 56.24(16) . .
N2 Li3 Li2 55.15(16) . .
N3 Li3 Li2 103.5(2) . .
Li1 Li3 Li2 83.0(2) . .
N4 Li3 C56 31.78(10) . .
N2 Li3 C56 131.7(2) . .
N3 Li3 C56 61.13(13) . .
Li1 Li3 C56 104.4(2) . .
Li2 Li3 C56 81.48(17) . .
N4 Li3 C45 60.77(13) . .
N2 Li3 C45 128.0(2) . .
N3 Li3 C45 31.51(10) . .
Li1 Li3 C45 81.0(2) . .
Li2 Li3 C45 97.73(19) . .
C56 Li3 C45 30.50(9) . .
N4 Li3 C25 123.4(2) . .
N2 Li3 C25 30.09(9) . .
N3 Li3 C25 129.3(2) . .
Li1 Li3 C25 77.54(19) . .
Li2 Li3 C25 72.80(16) . .
C56 Li3 C25 153.8(2) . .
C45 Li3 C25 157.36(19) . .
N4 Li3 Li4 51.11(18) . .
N2 Li3 Li4 86.68(19) . .
N3 Li3 Li4 51.70(18) . .
Li1 Li3 Li4 64.4(3) . .
Li2 Li3 Li4 53.80(19) . .
C56 Li3 Li4 47.47(15) . .
C45 Li3 Li4 46.61(14) . .
C25 Li3 Li4 115.81(19) . .
N1 Li4 C45 152.0(4) . .
N1 Li4 C56 146.1(3) . .
C45 Li4 C56 36.85(13) . .
N1 Li4 N4 109.4(3) . .
C45 Li4 N4 66.72(18) . .
C56 Li4 N4 36.77(12) . .
N1 Li4 N3 115.9(3) . .
C45 Li4 N3 36.71(13) . .
C56 Li4 N3 66.20(18) . .
N4 Li4 N3 79.0(2) . .
N1 Li4 Li2 55.12(18) . .
C45 Li4 Li2 113.0(3) . .
C56 Li4 Li2 91.0(2) . .
N4 Li4 Li2 54.38(18) . .
N3 Li4 Li2 99.2(2) . .
N1 Li4 C19 78.7(2) . .
C45 Li4 C19 115.6(3) . .
C56 Li4 C19 132.8(3) . .
N4 Li4 C19 158.5(3) . .
N3 Li4 C19 116.3(3) . .
Li2 Li4 C19 131.1(3) . .
N1 Li4 C13 29.05(12) . .
C45 Li4 C13 171.6(3) . .
C56 Li4 C13 150.6(4) . .
N4 Li4 C13 121.7(3) . .
N3 Li4 C13 140.2(3) . .
Li2 Li4 C13 74.20(19) . .
C19 Li4 C13 56.93(14) . .
N1 Li4 Li1 71.5(2) . .
C45 Li4 Li1 81.0(3) . .
C56 Li4 Li1 103.4(3) . .
N4 Li4 Li1 94.3(2) . .
N3 Li4 Li1 44.42(18) . .
Li2 Li4 Li1 74.9(2) . .
C19 Li4 Li1 107.3(3) . .
C13 Li4 Li1 97.2(2) . .
N1 Li4 Li3 94.9(2) . .
C45 Li4 Li3 62.14(18) . .
C56 Li4 Li3 61.00(17) . .
N4 Li4 Li3 44.62(15) . .
N3 Li4 Li3 46.55(15) . .
Li2 Li4 Li3 54.42(18) . .
C19 Li4 Li3 156.7(3) . .
C13 Li4 Li3 122.7(2) . .
Li1 Li4 Li3 49.84(18) . .

loop_
_geom_bond_atom_site_label_1
_geom_bond_atom_site_label_2
_geom_bond_distance
_geom_bond_site_symmetry_2
C1 N1 1.402(3) .
C1 C12 1.401(3) .
C1 C2 1.483(3) .
C1 Li1 2.514(7) .
C1 Li2 2.660(5) .
C2 C3 1.391(3) .
C2 C7 1.406(3) .
C1A C2A 1.385(5) .
C1A C3A 1.384(5) 2_766
C1A H1A 1.02(4) .
C3A C2A 1.376(5) .
C3A C1A 1.384(5) 2_766
C3A H3A 0.98(4) .
C2A H2A 1.03(4) .
C3 C4 1.405(4) .
C3 H3 0.9500 .
C4 C5 1.394(4) .
C4 H4 0.9500 .
C4A C6A 1.375(7) 2_765
C4A C5A 1.378(7) .
C4A H4A 0.95(5) .
C5 C6 1.400(4) .
C5 H5 0.9500 .
C6A C4A 1.375(7) 2_765
C6A C5A 1.375(6) .
C6A H6A 0.92(5) .
C6 C7 1.377(3) .
C6 C8 1.529(4) .
C5A H5A 0.97(6) .
C7 C11 1.466(3) .
C8 C9 1.572(4) .
C8 C37 1.574(4) .
C8 H8 1.0000 .
C9 C10 1.525(3) .
C9 C41 1.572(4) .
C9 H9 1.0000 .
C10 C11 1.347(3) .
C10 H10 0.9500 .
C11 C12 1.478(3) .
C12 N2 1.430(3) .
C12 Li1 2.160(6) .
C12 Li2 2.659(5) .
C13 C14 1.420(4) .
C13 C18 1.425(4) .
C13 N1 1.433(3) .
C13 Li4 2.792(6) .
C14 C15 1.394(4) .
C14 C19 1.526(4) .
C15 C16 1.372(5) .
C15 H15 0.9500 .
C16 C17 1.385(5) .
C16 H16 0.9500 .
C17 C18 1.389(4) .
C17 H17 0.9500 .
C18 C22 1.528(4) .
C19 C21 1.525(4) .
C19 C20 1.539(4) .
C19 Li4 2.604(6) .
C19 H19 1.0000 .
C20 H20A 0.9800 .
C20 H20B 0.9800 .
C20 H20C 0.9800 .
C21 H21A 0.9800 .
C21 H21B 0.9800 .
C21 H21C 0.9800 .
C22 C23 1.535(4) .
C22 C24 1.539(5) .
C22 H22 1.0000 .
C23 H23A 0.9800 .
C23 H23B 0.9800 .
C23 H23C 0.9800 .
C24 H24A 0.9800 .
C24 H24B 0.9800 .
C24 H24C 0.9800 .
C25 C30 1.421(4) .
C25 C26 1.417(4) .
C25 N2 1.436(3) .
C25 Li3 2.770(5) .
C26 C27 1.400(4) .
C26 C31 1.530(4) .
C27 C28 1.381(4) .
C27 H27 0.9500 .
C28 C29 1.379(4) .
C28 H28 0.9500 .
C29 C30 1.393(4) .
C29 H29 0.9500 .
C30 C34 1.522(4) .
C31 C33 1.533(4) .
C31 C32 1.541(4) .
C31 H31 1.0000 .
C32 H32A 0.9800 .
C32 H32B 0.9800 .
C32 H32C 0.9800 .
C33 H33A 0.9800 .
C33 H33B 0.9800 .
C33 H33C 0.9800 .
C34 C36 1.534(4) .
C34 C35 1.540(4) .
C34 H34 1.0000 .
C35 Li2 2.750(5) .
C35 H35A 0.9800 .
C35 H35B 0.9800 .
C35 H35C 0.9800 .
C36 H36A 0.9800 .
C36 H36B 0.9800 .
C36 H36C 0.9800 .
C41 C44 1.525(5) .
C41 C43 1.541(4) .
C41 C42 1.542(4) .
C42 H42A 0.9800 .
C42 H42B 0.9800 .
C42 H42C 0.9800 .
C43 H43A 0.9800 .
C43 H43B 0.9800 .
C43 H43C 0.9800 .
C44 H44A 0.9800 .
C44 H44B 0.9800 .
C44 H44C 0.9800 .
C37 C38 1.530(4) .
C37 C39 1.537(4) .
C37 C40 1.542(4) .
C40 H40A 0.9800 .
C40 H40B 0.9800 .
C40 H40C 0.9800 .
C39 H39A 0.9800 .
C39 H39B 0.9800 .
C39 H39C 0.9800 .
C38 H38A 0.9800 .
C38 H38B 0.9800 .
C38 H38C 0.9800 .
C45 C56 1.394(3) .
C45 N3 1.405(3) .
C45 C46 1.477(3) .
C45 Li4 2.192(6) .
C45 Li3 2.667(5) .
C46 C47 1.391(4) .
C46 C51 1.401(3) .
C47 C48 1.409(4) .
C47 H47 0.9500 .
C48 C49 1.385(4) .
C48 H48 0.9500 .
C49 C50 1.407(4) .
C49 H49 0.9500 .
C50 C51 1.376(3) .
C50 C52 1.520(4) .
C51 C55 1.470(4) .
C52 C53 1.566(4) .
C52 C81 1.571(4) .
C52 H52 1.0000 .
C53 C54 1.524(4) .
C53 C85 1.571(4) .
C53 H53 1.0000 .
C54 C55 1.347(4) .
C54 H54 0.9500 .
C55 C56 1.483(3) .
C56 N4 1.405(3) .
C56 Li4 2.219(6) .
C56 Li3 2.634(5) .
C57 C58 1.422(4) .
C57 C62 1.428(4) .
C57 N3 1.429(3) .
C57 Li1 2.491(6) .
C58 C59 1.399(4) .
C58 C63 1.524(4) .
C58 Li1 2.637(6) .
C59 C60 1.378(4) .
C59 H59 0.9500 .
C60 C61 1.391(4) .
C60 H60 0.9500 .
C61 C62 1.390(4) .
C61 H61 0.9500 .
C62 C66 1.530(4) .
C63 C64 1.525(4) .
C63 C65 1.542(4) .
C63 Li1 2.639(6) .
C63 H63 1.0000 .
C64 H64A 0.9800 .
C64 H64B 0.9800 .
C64 H64C 0.9800 .
C65 H65A 0.9800 .
C65 H65B 0.9800 .
C65 H65C 0.9800 .
C66 C68 1.536(4) .
C66 C67 1.540(4) .
C66 H66 1.0000 .
C67 H67A 0.9800 .
C67 H67B 0.9800 .
C67 H67C 0.9800 .
C68 H68A 0.9800 .
C68 H68B 0.9800 .
C68 H68C 0.9800 .
C69 C70 1.411(4) .
C69 C74 1.416(4) .
C69 N4 1.447(3) .
C70 C71 1.394(4) .
C70 C75 1.525(4) .
C71 C72 1.380(4) .
C71 H71 0.9500 .
C72 C73 1.371(5) .
C72 H72 0.9500 .
C73 C74 1.399(4) .
C73 H73 0.9500 .
C74 C78 1.524(4) .
C75 C77 1.502(5) .
C75 C76 1.556(5) .
C75 H75 1.0000 .
C76 H76A 0.9800 .
C76 H76B 0.9800 .
C76 H76C 0.9800 .
C77 H77A 0.9800 .
C77 H77B 0.9800 .
C77 H77C 0.9800 .
C78 C80 1.534(4) .
C78 C79 1.530(4) .
C78 H78 1.0000 .
C79 H79A 0.9800 .
C79 H79B 0.9800 .
C79 H79C 0.9800 .
C80 H80A 0.9800 .
C80 H80B 0.9800 .
C80 H80C 0.9800 .
C81 C82 1.513(5) .
C81 C84 1.536(5) .
C81 C83 1.535(5) .
C82 H82A 0.9800 .
C82 H82B 0.9800 .
C82 H82C 0.9800 .
C83 H83A 0.9800 .
C83 H83B 0.9800 .
C83 H83C 0.9800 .
C84 H84A 0.9800 .
C84 H84B 0.9800 .
C84 H84C 0.9800 .
C85 C88 1.530(5) .
C85 C87 1.540(4) .
C85 C86 1.543(4) .
C86 H86A 0.9800 .
C86 H86B 0.9800 .
C86 H86C 0.9800 .
C87 H87A 0.9800 .
C87 H87B 0.9800 .
C87 H87C 0.9800 .
C88 H88A 0.9800 .
C88 H88B 0.9800 .
C88 H88C 0.9800 .
N1 Li4 1.977(6) .
N1 Li2 2.076(5) .
N2 Li3 2.030(5) .
N2 Li1 2.066(6) .
N2 Li2 2.104(5) .
N3 Li1 1.991(6) .
N3 Li3 2.095(5) .
N3 Li4 2.265(7) .
N4 Li3 2.016(5) .
N4 Li2 2.137(5) .
N4 Li4 2.234(6) .
Li1 Li3 2.393(7) .
Li1 Li4 2.823(10) .
Li1 Li2 3.206(7) .
Li2 Li4 2.427(7) .
Li2 Li3 2.446(6) .
Li2 H35B 2.1532 .
Li3 Li4 2.856(7) .

loop_
_geom_torsion_atom_site_label_1
_geom_torsion_atom_site_label_2
_geom_torsion_atom_site_label_3
_geom_torsion_atom_site_label_4
_geom_torsion
_geom_torsion_site_symmetry_1
N1 C1 C2 C3 4.0(5) .
C12 C1 C2 C3 -176.4(3) .
Li1 C1 C2 C3 -111.9(3) .
Li2 C1 C2 C3 82.4(8) .
N1 C1 C2 C7 -175.6(2) .
C12 C1 C2 C7 4.1(3) .
Li1 C1 C2 C7 68.6(3) .
Li2 C1 C2 C7 -97.2(7) .
C1A C3A C2A C1A -1.1(6) 2_766
C3A C1A C2A C3A 1.1(6) 2_766
C7 C2 C3 C4 2.6(4) .
C1 C2 C3 C4 -177.0(3) .
C2 C3 C4 C5 -1.4(4) .
C3 C4 C5 C6 -2.1(4) .
C4 C5 C6 C7 4.1(4) .
C4 C5 C6 C8 -175.1(3) .
C4A C6A C5A C4A -1.0(8) 2_765
C6A C4A C5A C6A 1.0(8) 2_765
C5 C6 C7 C2 -3.0(4) .
C8 C6 C7 C2 176.3(2) .
C5 C6 C7 C11 177.0(2) .
C8 C6 C7 C11 -3.7(4) .
C3 C2 C7 C6 -0.4(4) .
C1 C2 C7 C6 179.3(2) .
C3 C2 C7 C11 179.6(2) .
C1 C2 C7 C11 -0.7(3) .
C7 C6 C8 C9 23.6(3) .
C5 C6 C8 C9 -157.2(3) .
C7 C6 C8 C37 -104.7(3) .
C5 C6 C8 C37 74.5(3) .
C6 C8 C9 C10 -31.7(3) .
C37 C8 C9 C10 96.6(3) .
C6 C8 C9 C41 97.3(3) .
C37 C8 C9 C41 -134.3(2) .
C8 C9 C10 C11 22.4(4) .
C41 C9 C10 C11 -107.9(3) .
C9 C10 C11 C7 -1.7(4) .
C9 C10 C11 C12 169.8(3) .
C6 C7 C11 C10 -8.7(4) .
C2 C7 C11 C10 171.3(2) .
C6 C7 C11 C12 177.3(2) .
C2 C7 C11 C12 -2.7(3) .
N1 C1 C12 N2 -7.5(4) .
C2 C1 C12 N2 172.9(2) .
Li1 C1 C12 N2 60.2(2) .
Li2 C1 C12 N2 -23.1(2) .
N1 C1 C12 C11 173.9(2) .
C2 C1 C12 C11 -5.8(3) .
Li1 C1 C12 C11 -118.5(2) .
Li2 C1 C12 C11 158.3(2) .
N1 C1 C12 Li1 -67.7(3) .
C2 C1 C12 Li1 112.7(2) .
Li2 C1 C12 Li1 -83.23(19) .
N1 C1 C12 Li2 15.6(2) .
C2 C1 C12 Li2 -164.1(2) .
Li1 C1 C12 Li2 83.23(19) .
C10 C11 C12 C1 -167.1(3) .
C7 C11 C12 C1 5.2(3) .
C10 C11 C12 N2 14.4(5) .
C7 C11 C12 N2 -173.3(2) .
C10 C11 C12 Li1 96.2(4) .
C7 C11 C12 Li1 -91.5(3) .
C10 C11 C12 Li2 -71.5(7) .
C7 C11 C12 Li2 100.8(5) .
C18 C13 C14 C15 3.1(4) .
N1 C13 C14 C15 -174.5(3) .
Li4 C13 C14 C15 -152.5(3) .
C18 C13 C14 C19 -174.1(2) .
N1 C13 C14 C19 8.3(4) .
Li4 C13 C14 C19 30.3(3) .
C13 C14 C15 C16 -2.4(5) .
C19 C14 C15 C16 175.0(3) .
C14 C15 C16 C17 -0.1(5) .
C15 C16 C17 C18 1.7(5) .
C16 C17 C18 C13 -0.9(4) .
C16 C17 C18 C22 178.4(3) .
C14 C13 C18 C17 -1.5(4) .
N1 C13 C18 C17 176.0(2) .
Li4 C13 C18 C17 127.0(4) .
C14 C13 C18 C22 179.3(3) .
N1 C13 C18 C22 -3.2(4) .
Li4 C13 C18 C22 -52.2(5) .
C15 C14 C19 C21 69.1(4) .
C13 C14 C19 C21 -113.7(3) .
C15 C14 C19 C20 -56.0(4) .
C13 C14 C19 C20 121.3(3) .
C15 C14 C19 Li4 150.2(3) .
C13 C14 C19 Li4 -32.5(3) .
C17 C18 C22 C23 -57.8(4) .
C13 C18 C22 C23 121.4(3) .
C17 C18 C22 C24 65.0(4) .
C13 C18 C22 C24 -115.8(3) .
C30 C25 C26 C27 2.6(4) .
N2 C25 C26 C27 -179.9(2) .
Li3 C25 C26 C27 142.3(2) .
C30 C25 C26 C31 -178.5(2) .
N2 C25 C26 C31 -0.9(3) .
Li3 C25 C26 C31 -38.7(2) .
C25 C26 C27 C28 0.0(4) .
C31 C26 C27 C28 -179.0(2) .
C26 C27 C28 C29 -2.2(4) .
C27 C28 C29 C30 1.7(4) .
C28 C29 C30 C25 0.9(4) .
C28 C29 C30 C34 -176.4(2) .
C26 C25 C30 C29 -3.0(4) .
N2 C25 C30 C29 179.4(2) .
Li3 C25 C30 C29 -125.9(3) .
C26 C25 C30 C34 174.3(2) .
N2 C25 C30 C34 -3.3(3) .
Li3 C25 C30 C34 51.4(3) .
C27 C26 C31 C33 -19.1(3) .
C25 C26 C31 C33 161.9(2) .
C27 C26 C31 C32 105.0(3) .
C25 C26 C31 C32 -73.9(3) .
C29 C30 C34 C36 -33.1(4) .
C25 C30 C34 C36 149.7(2) .
C29 C30 C34 C35 90.3(3) .
C25 C30 C34 C35 -87.0(3) .
C30 C34 C35 Li2 87.2(2) .
C36 C34 C35 Li2 -146.4(2) .
C10 C9 C41 C44 71.5(3) .
C8 C9 C41 C44 -59.7(3) .
C10 C9 C41 C43 -49.5(3) .
C8 C9 C41 C43 179.3(2) .
C10 C9 C41 C42 -166.3(2) .
C8 C9 C41 C42 62.5(3) .
C6 C8 C37 C38 70.5(3) .
C9 C8 C37 C38 -57.7(3) .
C6 C8 C37 C39 -50.9(3) .
C9 C8 C37 C39 -179.0(2) .
C6 C8 C37 C40 -168.1(2) .
C9 C8 C37 C40 63.7(3) .
C56 C45 C46 C47 -175.7(3) .
N3 C45 C46 C47 3.6(5) .
Li4 C45 C46 C47 -93.7(4) .
Li3 C45 C46 C47 85.2(8) .
C56 C45 C46 C51 4.0(3) .
N3 C45 C46 C51 -176.7(2) .
Li4 C45 C46 C51 86.0(3) .
Li3 C45 C46 C51 -95.1(7) .
C51 C46 C47 C48 1.2(4) .
C45 C46 C47 C48 -179.1(3) .
C46 C47 C48 C49 -0.5(4) .
C47 C48 C49 C50 -1.7(4) .
C48 C49 C50 C51 3.0(4) .
C48 C49 C50 C52 -174.9(3) .
C49 C50 C51 C46 -2.3(4) .
C52 C50 C51 C46 175.8(2) .
C49 C50 C51 C55 178.0(2) .
C52 C50 C51 C55 -4.0(4) .
C47 C46 C51 C50 0.2(4) .
C45 C46 C51 C50 -179.6(2) .
C47 C46 C51 C55 179.9(2) .
C45 C46 C51 C55 0.2(3) .
C51 C50 C52 C53 28.6(3) .
C49 C50 C52 C53 -153.6(3) .
C51 C50 C52 C81 -100.2(3) .
C49 C50 C52 C81 77.6(4) .
C50 C52 C53 C54 -38.6(3) .
C81 C52 C53 C54 89.4(3) .
C50 C52 C53 C85 90.3(3) .
C81 C52 C53 C85 -141.7(2) .
C52 C53 C54 C55 26.1(4) .
C85 C53 C54 C55 -104.3(3) .
C53 C54 C55 C51 -0.8(4) .
C53 C54 C55 C56 168.7(3) .
C50 C51 C55 C54 -11.7(4) .
C46 C51 C55 C54 168.5(2) .
C50 C51 C55 C56 175.8(2) .
C46 C51 C55 C56 -3.9(3) .
N3 C45 C56 N4 -4.2(4) .
C46 C45 C56 N4 175.1(2) .
Li4 C45 C56 N4 54.0(3) .
Li3 C45 C56 N4 -21.1(2) .
N3 C45 C56 C55 174.2(2) .
C46 C45 C56 C55 -6.5(3) .
Li4 C45 C56 C55 -127.6(2) .
Li3 C45 C56 C55 157.4(2) .
N3 C45 C56 Li4 -58.2(3) .
C46 C45 C56 Li4 121.1(2) .
Li3 C45 C56 Li4 -75.03(19) .
N3 C45 C56 Li3 16.8(2) .
C46 C45 C56 Li3 -163.8(2) .
Li4 C45 C56 Li3 75.03(19) .
C54 C55 C56 C45 -164.0(3) .
C51 C55 C56 C45 6.3(3) .
C54 C55 C56 N4 14.2(5) .
C51 C55 C56 N4 -175.4(2) .
C54 C55 C56 Li4 116.8(4) .
C51 C55 C56 Li4 -72.9(4) .
C54 C55 C56 Li3 -67.3(7) .
C51 C55 C56 Li3 103.0(5) .
C62 C57 C58 C59 5.7(4) .
N3 C57 C58 C59 -167.9(2) .
Li1 C57 C58 C59 -131.3(3) .
C62 C57 C58 C63 -170.8(2) .
N3 C57 C58 C63 15.6(4) .
Li1 C57 C58 C63 52.2(3) .
C62 C57 C58 Li1 137.0(3) .
N3 C57 C58 Li1 -36.6(3) .
C57 C58 C59 C60 -1.9(4) .
C63 C58 C59 C60 174.7(3) .
Li1 C58 C59 C60 -90.7(4) .
C58 C59 C60 C61 -2.5(4) .
C59 C60 C61 C62 3.1(5) .
C60 C61 C62 C57 0.8(4) .
C60 C61 C62 C66 -178.5(3) .
C58 C57 C62 C61 -5.1(4) .
N3 C57 C62 C61 168.3(2) .
Li1 C57 C62 C61 100.4(4) .
C58 C57 C62 C66 174.1(2) .
N3 C57 C62 C66 -12.5(4) .
Li1 C57 C62 C66 -80.4(4) .
C59 C58 C63 C64 62.9(3) .
C57 C58 C63 C64 -120.5(3) .
Li1 C58 C63 C64 -70.5(3) .
C59 C58 C63 C65 -60.5(3) .
C57 C58 C63 C65 116.1(3) .
Li1 C58 C63 C65 166.1(3) .
C59 C58 C63 Li1 133.4(3) .
C57 C58 C63 Li1 -50.0(3) .
C61 C62 C66 C68 -59.8(3) .
C57 C62 C66 C68 121.0(3) .
C61 C62 C66 C67 63.2(3) .
C57 C62 C66 C67 -116.0(3) .
C74 C69 C70 C71 -3.5(4) .
N4 C69 C70 C71 172.9(2) .
C74 C69 C70 C75 174.6(3) .
N4 C69 C70 C75 -9.0(4) .
C69 C70 C71 C72 0.9(4) .
C75 C70 C71 C72 -177.3(3) .
C70 C71 C72 C73 1.5(5) .
C71 C72 C73 C74 -1.1(5) .
C72 C73 C74 C69 -1.6(4) .
C72 C73 C74 C78 178.2(3) .
C70 C69 C74 C73 3.8(4) .
N4 C69 C74 C73 -172.6(2) .
C70 C69 C74 C78 -175.9(3) .
N4 C69 C74 C78 7.6(4) .
C71 C70 C75 C77 -81.4(3) .
C69 C70 C75 C77 100.5(3) .
C71 C70 C75 C76 41.0(4) .
C69 C70 C75 C76 -137.1(3) .
C73 C74 C78 C80 -57.8(4) .
C69 C74 C78 C80 121.9(3) .
C73 C74 C78 C79 66.5(3) .
C69 C74 C78 C79 -113.8(3) .
C50 C52 C81 C82 58.8(4) .
C53 C52 C81 C82 -69.0(3) .
C50 C52 C81 C84 -179.6(3) .
C53 C52 C81 C84 52.5(3) .
C50 C52 C81 C83 -62.3(3) .
C53 C52 C81 C83 169.8(3) .
C54 C53 C85 C88 66.4(3) .
C52 C53 C85 C88 -64.1(3) .
C54 C53 C85 C87 -54.6(3) .
C52 C53 C85 C87 174.9(2) .
C54 C53 C85 C86 -171.4(2) .
C52 C53 C85 C86 58.1(3) .
C12 C1 N1 C13 -157.9(2) .
C2 C1 N1 C13 21.7(4) .
Li1 C1 N1 C13 149.6(2) .
Li2 C1 N1 C13 -138.3(3) .
C12 C1 N1 Li4 55.6(4) .
C2 C1 N1 Li4 -124.8(3) .
Li1 C1 N1 Li4 3.1(3) .
Li2 C1 N1 Li4 75.2(3) .
C12 C1 N1 Li2 -19.6(3) .
C2 C1 N1 Li2 160.0(2) .
Li1 C1 N1 Li2 -72.1(2) .
C14 C13 N1 C1 -119.1(3) .
C18 C13 N1 C1 63.4(3) .
Li4 C13 N1 C1 -152.8(3) .
C14 C13 N1 Li4 33.7(3) .
C18 C13 N1 Li4 -143.8(3) .
C14 C13 N1 Li2 117.1(3) .
C18 C13 N1 Li2 -60.4(3) .
Li4 C13 N1 Li2 83.4(3) .
C1 C12 N2 C25 156.6(2) .
C11 C12 N2 C25 -25.1(3) .
Li1 C12 N2 C25 -132.8(3) .
Li2 C12 N2 C25 127.9(2) .
C1 C12 N2 Li3 -40.7(4) .
C11 C12 N2 Li3 137.7(3) .
Li1 C12 N2 Li3 29.9(4) .
Li2 C12 N2 Li3 -69.3(3) .
C1 C12 N2 Li1 -70.6(3) .
C11 C12 N2 Li1 107.7(3) .
Li2 C12 N2 Li1 -99.3(3) .
C1 C12 N2 Li2 28.7(3) .
C11 C12 N2 Li2 -153.0(3) .
Li1 C12 N2 Li2 99.3(3) .
C30 C25 N2 C12 -73.5(3) .
C26 C25 N2 C12 109.0(2) .
Li3 C25 N2 C12 168.7(3) .
C30 C25 N2 Li3 117.8(2) .
C26 C25 N2 Li3 -59.7(3) .
C30 C25 N2 Li1 -163.7(3) .
C26 C25 N2 Li1 18.7(4) .
Li3 C25 N2 Li1 78.5(3) .
C30 C25 N2 Li2 39.5(3) .
C26 C25 N2 Li2 -138.0(2) .
Li3 C25 N2 Li2 -78.3(2) .
C56 C45 N3 C57 -148.5(2) .
C46 C45 N3 C57 32.3(4) .
Li4 C45 N3 C57 154.2(3) .
Li3 C45 N3 C57 -127.7(3) .
C56 C45 N3 Li1 44.1(6) .
C46 C45 N3 Li1 -135.1(5) .
Li4 C45 N3 Li1 -13.3(5) .
Li3 C45 N3 Li1 64.9(5) .
C56 C45 N3 Li3 -20.8(3) .
C46 C45 N3 Li3 159.9(3) .
Li4 C45 N3 Li3 -78.2(2) .
C56 C45 N3 Li4 57.3(3) .
C46 C45 N3 Li4 -121.9(3) .
Li3 C45 N3 Li4 78.2(2) .
C58 C57 N3 C45 -126.7(2) .
C62 C57 N3 C45 59.9(3) .
Li1 C57 N3 C45 -173.9(3) .
C58 C57 N3 Li1 47.2(3) .
C62 C57 N3 Li1 -126.2(3) .
C58 C57 N3 Li3 117.2(3) .
C62 C57 N3 Li3 -56.1(3) .
Li1 C57 N3 Li3 70.0(3) .
C58 C57 N3 Li4 -29.6(6) .
C62 C57 N3 Li4 157.0(4) .
Li1 C57 N3 Li4 -76.8(5) .
C45 C56 N4 C69 164.7(2) .
C55 C56 N4 C69 -13.3(4) .
Li4 C56 N4 C69 -142.1(3) .
Li3 C56 N4 C69 137.2(3) .
C45 C56 N4 Li3 27.5(3) .
C55 C56 N4 Li3 -150.6(3) .
Li4 C56 N4 Li3 80.7(2) .
C45 C56 N4 Li2 -45.8(4) .
C55 C56 N4 Li2 136.2(3) .
Li4 C56 N4 Li2 7.4(3) .
Li3 C56 N4 Li2 -73.3(3) .
C45 C56 N4 Li4 -53.2(3) .
C55 C56 N4 Li4 128.8(3) .
Li3 C56 N4 Li4 -80.7(2) .
C70 C69 N4 C56 85.8(3) .
C74 C69 N4 C56 -97.8(3) .
C70 C69 N4 Li3 -149.8(3) .
C74 C69 N4 Li3 26.6(4) .
C70 C69 N4 Li2 -73.9(3) .
C74 C69 N4 Li2 102.5(3) .
C70 C69 N4 Li4 -7.4(5) .
C74 C69 N4 Li4 169.0(3) .
C45 N3 Li1 N2 -58.6(7) .
C57 N3 Li1 N2 132.6(3) .
Li3 N3 Li1 N2 12.6(3) .
Li4 N3 Li1 N2 -71.1(3) .
C45 N3 Li1 C12 -27.3(9) .
C57 N3 Li1 C12 163.9(5) .
Li3 N3 Li1 C12 43.9(5) .
Li4 N3 Li1 C12 -39.8(5) .
C45 N3 Li1 Li3 -71.2(5) .
C57 N3 Li1 Li3 120.0(2) .
Li4 N3 Li1 Li3 -83.6(2) .
C45 N3 Li1 C57 168.8(5) .
Li3 N3 Li1 C57 -120.0(2) .
Li4 N3 Li1 C57 156.3(2) .
C45 N3 Li1 C1 12.3(7) .
C57 N3 Li1 C1 -156.4(3) .
Li3 N3 Li1 C1 83.5(3) .
Li4 N3 Li1 C1 -0.1(3) .
C45 N3 Li1 C63 113.9(4) .
C57 N3 Li1 C63 -54.91(19) .
Li3 N3 Li1 C63 -175.0(2) .
Li4 N3 Li1 C63 101.4(2) .
C45 N3 Li1 C58 145.8(5) .
C57 N3 Li1 C58 -22.95(16) .
Li3 N3 Li1 C58 -143.0(2) .
Li4 N3 Li1 C58 133.4(2) .
C45 N3 Li1 Li4 12.5(5) .
C57 N3 Li1 Li4 -156.3(2) .
Li3 N3 Li1 Li4 83.6(2) .
C45 N3 Li1 Li2 -26.7(5) .
C57 N3 Li1 Li2 164.51(19) .
Li3 N3 Li1 Li2 44.47(17) .
Li4 N3 Li1 Li2 -39.2(2) .
C12 N2 Li1 N3 147.4(4) .
C25 N2 Li1 N3 -105.6(4) .
Li3 N2 Li1 N3 -13.0(3) .
Li2 N2 Li1 N3 54.4(4) .
C25 N2 Li1 C12 107.1(3) .
Li3 N2 Li1 C12 -160.3(2) .
Li2 N2 Li1 C12 -92.95(19) .
C12 N2 Li1 Li3 160.3(2) .
C25 N2 Li1 Li3 -92.6(3) .
Li2 N2 Li1 Li3 67.4(2) .
C12 N2 Li1 C57 -179.8(5) .
C25 N2 Li1 C57 -72.8(5) .
Li3 N2 Li1 C57 19.8(4) .
Li2 N2 Li1 C57 87.2(4) .
C12 N2 Li1 C1 29.66(13) .
C25 N2 Li1 C1 136.7(3) .
Li3 N2 Li1 C1 -130.7(2) .
Li2 N2 Li1 C1 -63.29(17) .
C12 N2 Li1 C58 -149.4(8) .
C25 N2 Li1 C58 -42.4(9) .
Li3 N2 Li1 C58 50.2(7) .
Li2 N2 Li1 C58 117.6(7) .
C12 N2 Li1 Li4 98.4(2) .
C25 N2 Li1 Li4 -154.5(3) .
Li3 N2 Li1 Li4 -61.9(2) .
Li2 N2 Li1 Li4 5.4(2) .
C12 N2 Li1 Li2 92.95(19) .
C25 N2 Li1 Li2 -160.0(3) .
Li3 N2 Li1 Li2 -67.4(2) .
C1 C12 Li1 N3 75.7(6) .
N2 C12 Li1 N3 -50.9(5) .
C11 C12 Li1 N3 -174.9(5) .
Li2 C12 Li1 N3 0.7(5) .
C1 C12 Li1 N2 126.6(2) .
C11 C12 Li1 N2 -124.0(2) .
Li2 C12 Li1 N2 51.59(16) .
C1 C12 Li1 Li3 110.9(3) .
N2 C12 Li1 Li3 -15.70(19) .
C11 C12 Li1 Li3 -139.7(2) .
Li2 C12 Li1 Li3 35.9(2) .
C1 C12 Li1 C57 127.2(18) .
N2 C12 Li1 C57 0.6(18) .
C11 C12 Li1 C57 -123.4(17) .
Li2 C12 Li1 C57 52.2(18) .
N2 C12 Li1 C1 -126.6(2) .
C11 C12 Li1 C1 109.4(3) .
Li2 C12 Li1 C1 -75.02(17) .
C1 C12 Li1 C63 -49.4(4) .
N2 C12 Li1 C63 -176.0(5) .
C11 C12 Li1 C63 60.0(5) .
Li2 C12 Li1 C63 -124.5(4) .
C1 C12 Li1 C58 -87.6(10) .
N2 C12 Li1 C58 145.7(10) .
C11 C12 Li1 C58 21.7(11) .
Li2 C12 Li1 C58 -162.7(10) .
C1 C12 Li1 Li4 45.1(2) .
N2 C12 Li1 Li4 -81.5(2) .
C11 C12 Li1 Li4 154.5(2) .
Li2 C12 Li1 Li4 -29.96(19) .
C1 C12 Li1 Li2 75.02(17) .
N2 C12 Li1 Li2 -51.59(16) .
C11 C12 Li1 Li2 -175.6(2) .
C58 C57 Li1 N3 -139.4(3) .
C62 C57 Li1 N3 99.9(4) .
C58 C57 Li1 N2 156.9(4) .
C62 C57 Li1 N2 36.3(6) .
N3 C57 Li1 N2 -63.7(4) .
C58 C57 Li1 C12 156.5(18) .
C62 C57 Li1 C12 36(2) .
N3 C57 Li1 C12 -64.2(18) .
C58 C57 Li1 Li3 173.2(3) .
C62 C57 Li1 Li3 52.5(4) .
N3 C57 Li1 Li3 -47.47(19) .
C58 C57 Li1 C1 -93.6(5) .
C62 C57 Li1 C1 145.7(5) .
N3 C57 Li1 C1 45.8(5) .
C58 C57 Li1 C63 -26.45(16) .
C62 C57 Li1 C63 -147.1(3) .
N3 C57 Li1 C63 112.9(2) .
C62 C57 Li1 C58 -120.7(3) .
N3 C57 Li1 C58 139.4(3) .
C58 C57 Li1 Li4 -120.7(2) .
C62 C57 Li1 Li4 118.7(3) .
N3 C57 Li1 Li4 18.72(18) .
C58 C57 Li1 Li2 -156.7(3) .
C62 C57 Li1 Li2 82.6(4) .
N3 C57 Li1 Li2 -17.3(2) .
N1 C1 Li1 N3 -1.7(3) .
C12 C1 Li1 N3 -130.9(4) .
C2 C1 Li1 N3 133.1(3) .
Li2 C1 Li1 N3 -50.8(3) .
N1 C1 Li1 N2 94.76(19) .
C12 C1 Li1 N2 -34.42(16) .
C2 C1 Li1 N2 -130.5(2) .
Li2 C1 Li1 N2 45.61(15) .
N1 C1 Li1 C12 129.2(2) .
C2 C1 Li1 C12 -96.0(2) .
Li2 C1 Li1 C12 80.03(19) .
N1 C1 Li1 Li3 56.1(3) .
C12 C1 Li1 Li3 -73.1(3) .
C2 C1 Li1 Li3 -169.2(2) .
Li2 C1 Li1 Li3 6.9(2) .
N1 C1 Li1 C57 -30.8(5) .
C12 C1 Li1 C57 -160.0(6) .
C2 C1 Li1 C57 104.0(5) .
Li2 C1 Li1 C57 -79.9(5) .
N1 C1 Li1 C63 -87.2(2) .
C12 C1 Li1 C63 143.6(3) .
C2 C1 Li1 C63 47.6(3) .
Li2 C1 Li1 C63 -136.3(2) .
N1 C1 Li1 C58 -85.8(4) .
C12 C1 Li1 C58 145.0(5) .
C2 C1 Li1 C58 48.9(5) .
Li2 C1 Li1 C58 -135.0(4) .
N1 C1 Li1 Li4 -1.81(19) .
C12 C1 Li1 Li4 -131.0(2) .
C2 C1 Li1 Li4 133.0(2) .
Li2 C1 Li1 Li4 -50.96(18) .
N1 C1 Li1 Li2 49.15(16) .
C12 C1 Li1 Li2 -80.03(19) .
C2 C1 Li1 Li2 -176.1(2) .
C58 C63 Li1 N3 58.0(2) .
C64 C63 Li1 N3 177.3(3) .
C65 C63 Li1 N3 -50.2(12) .
C58 C63 Li1 C12 -155.5(5) .
C64 C63 Li1 C12 -36.2(4) .
C65 C63 Li1 C12 96.3(11) .
C58 C63 Li1 Li3 52.2(4) .
C64 C63 Li1 Li3 171.5(5) .
C65 C63 Li1 Li3 -56.0(13) .
C58 C63 Li1 C57 25.30(15) .
C64 C63 Li1 C57 144.6(2) .
C65 C63 Li1 C57 -82.9(11) .
C58 C63 Li1 C1 178.4(3) .
C64 C63 Li1 C1 -62.3(2) .
C65 C63 Li1 C1 70.2(11) .
C64 C63 Li1 C58 119.3(2) .
C65 C63 Li1 C58 -108.2(11) .
C58 C63 Li1 Li4 109.3(2) .
C64 C63 Li1 Li4 -131.4(2) .
C65 C63 Li1 Li4 1.1(11) .
C58 C63 Li1 Li2 124.4(3) .
C64 C63 Li1 Li2 -116.3(3) .
C65 C63 Li1 Li2 16.2(13) .
C59 C58 Li1 N3 136.0(3) .
C57 C58 Li1 N3 24.92(17) .
C63 C58 Li1 N3 -110.7(2) .
C59 C58 Li1 N2 63.0(8) .
C57 C58 Li1 N2 -48.0(7) .
C63 C58 Li1 N2 176.3(8) .
C59 C58 Li1 C12 -56.3(11) .
C57 C58 Li1 C12 -167.4(10) .
C63 C58 Li1 C12 57.0(10) .
C59 C58 Li1 Li3 104.0(4) .
C57 C58 Li1 Li3 -7.1(3) .
C63 C58 Li1 Li3 -142.7(3) .
C59 C58 Li1 C57 111.1(4) .
C63 C58 Li1 C57 -135.6(2) .
C59 C58 Li1 C1 -115.7(5) .
C57 C58 Li1 C1 133.3(5) .
C63 C58 Li1 C1 -2.4(4) .
C59 C58 Li1 C63 -113.3(4) .
C57 C58 Li1 C63 135.6(2) .
C59 C58 Li1 Li4 172.2(3) .
C57 C58 Li1 Li4 61.2(2) .
C63 C58 Li1 Li4 -74.5(2) .
C59 C58 Li1 Li2 149.0(4) .
C57 C58 Li1 Li2 37.9(5) .
C63 C58 Li1 Li2 -97.7(5) .
C1 N1 Li2 N2 27.6(2) .
C13 N1 Li2 N2 158.2(2) .
Li4 N1 Li2 N2 -100.3(3) .
C1 N1 Li2 N4 132.0(2) .
C13 N1 Li2 N4 -97.4(3) .
Li4 N1 Li2 N4 4.1(3) .
C1 N1 Li2 Li4 127.9(3) .
C13 N1 Li2 Li4 -101.4(3) .
C1 N1 Li2 Li3 77.7(2) .
C13 N1 Li2 Li3 -151.6(2) .
Li4 N1 Li2 Li3 -50.2(3) .
C13 N1 Li2 C1 130.6(3) .
Li4 N1 Li2 C1 -127.9(3) .
C1 N1 Li2 C12 9.71(14) .
C13 N1 Li2 C12 140.4(2) .
Li4 N1 Li2 C12 -118.2(2) .
C1 N1 Li2 C35 -63.2(3) .
C13 N1 Li2 C35 67.5(4) .
Li4 N1 Li2 C35 168.9(4) .
C1 N1 Li2 Li1 57.71(17) .
C13 N1 Li2 Li1 -171.6(3) .
Li4 N1 Li2 Li1 -70.2(3) .
C12 N2 Li2 N1 -30.18(19) .
C25 N2 Li2 N1 -152.05(19) .
Li3 N2 Li2 N1 111.0(2) .
Li1 N2 Li2 N1 44.4(2) .
C12 N2 Li2 N4 -139.92(19) .
C25 N2 Li2 N4 98.2(2) .
Li3 N2 Li2 N4 1.26(19) .
Li1 N2 Li2 N4 -65.4(2) .
C12 N2 Li2 Li4 -80.9(2) .
C25 N2 Li2 Li4 157.2(2) .
Li3 N2 Li2 Li4 60.2(2) .
Li1 N2 Li2 Li4 -6.4(3) .
C12 N2 Li2 Li3 -141.2(2) .
C25 N2 Li2 Li3 96.9(2) .
Li1 N2 Li2 Li3 -66.6(2) .
C12 N2 Li2 C1 -14.18(13) .
C25 N2 Li2 C1 -136.0(2) .
Li3 N2 Li2 C1 127.01(17) .
Li1 N2 Li2 C1 60.39(19) .
C25 N2 Li2 C12 -121.9(2) .
Li3 N2 Li2 C12 141.2(2) .
Li1 N2 Li2 C12 74.6(2) .
C12 N2 Li2 C35 107.62(17) .
C25 N2 Li2 C35 -14.2(2) .
Li3 N2 Li2 C35 -111.19(19) .
Li1 N2 Li2 C35 -177.8(2) .
C12 N2 Li2 Li1 -74.6(2) .
C25 N2 Li2 Li1 163.6(3) .
Li3 N2 Li2 Li1 66.6(2) .
C56 N4 Li2 N1 -11.3(4) .
C69 N4 Li2 N1 140.9(2) .
Li3 N4 Li2 N1 -94.9(2) .
Li4 N4 Li2 N1 -3.7(3) .
C56 N4 Li2 N2 82.3(3) .
C69 N4 Li2 N2 -125.4(2) .
Li3 N4 Li2 N2 -1.27(19) .
Li4 N4 Li2 N2 89.9(3) .
C56 N4 Li2 Li4 -7.6(3) .
C69 N4 Li2 Li4 144.7(3) .
Li3 N4 Li2 Li4 -91.2(3) .
C56 N4 Li2 Li3 83.6(3) .
C69 N4 Li2 Li3 -124.1(2) .
Li4 N4 Li2 Li3 91.2(3) .
C56 N4 Li2 C1 18.1(4) .
C69 N4 Li2 C1 170.3(2) .
Li3 N4 Li2 C1 -65.5(3) .
Li4 N4 Li2 C1 25.7(3) .
C56 N4 Li2 C12 56.8(4) .
C69 N4 Li2 C12 -151.0(2) .
Li3 N4 Li2 C12 -26.8(2) .
Li4 N4 Li2 C12 64.4(3) .
C56 N4 Li2 C35 179.6(2) .
C69 N4 Li2 C35 -28.2(2) .
Li3 N4 Li2 C35 95.9(2) .
Li4 N4 Li2 C35 -172.9(3) .
C56 N4 Li2 Li1 47.1(3) .
C69 N4 Li2 Li1 -160.7(2) .
Li3 N4 Li2 Li1 -36.53(19) .
Li4 N4 Li2 Li1 54.7(2) .
C12 C1 Li2 N1 163.1(2) .
C2 C1 Li2 N1 -90.9(7) .
Li1 C1 Li2 N1 101.9(2) .
N1 C1 Li2 N2 -148.1(2) .
C12 C1 Li2 N2 14.95(14) .
C2 C1 Li2 N2 120.9(7) .
Li1 C1 Li2 N2 -46.24(18) .
N1 C1 Li2 N4 -62.5(3) .
C12 C1 Li2 N4 100.5(3) .
C2 C1 Li2 N4 -153.5(6) .
Li1 C1 Li2 N4 39.4(3) .
N1 C1 Li2 Li4 -40.0(2) .
C12 C1 Li2 Li4 123.1(2) .
C2 C1 Li2 Li4 -130.9(7) .
Li1 C1 Li2 Li4 61.9(2) .
N1 C1 Li2 Li3 -108.6(2) .
C12 C1 Li2 Li3 54.5(2) .
C2 C1 Li2 Li3 160.5(7) .
Li1 C1 Li2 Li3 -6.7(2) .
N1 C1 Li2 C12 -163.1(2) .
C2 C1 Li2 C12 106.0(7) .
Li1 C1 Li2 C12 -61.2(2) .
N1 C1 Li2 C35 137.1(3) .
C12 C1 Li2 C35 -59.8(2) .
C2 C1 Li2 C35 46.2(8) .
Li1 C1 Li2 C35 -121.0(2) .
N1 C1 Li2 Li1 -101.9(2) .
C12 C1 Li2 Li1 61.2(2) .
C2 C1 Li2 Li1 167.2(8) .
C1 C12 Li2 N1 -9.98(15) .
N2 C12 Li2 N1 145.0(2) .
C11 C12 Li2 N1 -111.9(5) .
Li1 C12 Li2 N1 79.0(2) .
C1 C12 Li2 N2 -155.0(2) .
C11 C12 Li2 N2 103.0(6) .
Li1 C12 Li2 N2 -66.0(2) .
C1 C12 Li2 N4 -103.6(3) .
N2 C12 Li2 N4 51.5(2) .
C11 C12 Li2 N4 154.5(5) .
Li1 C12 Li2 N4 -14.6(3) .
C1 C12 Li2 Li4 -53.5(2) .
N2 C12 Li2 Li4 101.5(2) .
C11 C12 Li2 Li4 -155.5(5) .
Li1 C12 Li2 Li4 35.5(3) .
C1 C12 Li2 Li3 -124.7(2) .
N2 C12 Li2 Li3 30.34(17) .
C11 C12 Li2 Li3 133.4(5) .
Li1 C12 Li2 Li3 -35.7(2) .
N2 C12 Li2 C1 155.0(2) .
C11 C12 Li2 C1 -102.0(6) .
Li1 C12 Li2 C1 89.0(2) .
C1 C12 Li2 C35 129.3(2) .
N2 C12 Li2 C35 -75.74(19) .
C11 C12 Li2 C35 27.3(6) .
Li1 C12 Li2 C35 -141.8(2) .
C1 C12 Li2 Li1 -89.0(2) .
N2 C12 Li2 Li1 66.0(2) .
C11 C12 Li2 Li1 169.1(6) .
C34 C35 Li2 N1 50.4(3) .
C34 C35 Li2 N2 -39.3(2) .
C34 C35 Li2 N4 -144.9(2) .
C34 C35 Li2 Li4 -174.9(12) .
C34 C35 Li2 Li3 -90.0(2) .
C34 C35 Li2 C1 18.5(2) .
C34 C35 Li2 C12 -8.0(2) .
C34 C35 Li2 Li1 -41.1(3) .
N3 Li1 Li2 N1 103.3(3) .
N2 Li1 Li2 N1 -127.6(3) .
C12 Li1 Li2 N1 -77.1(2) .
Li3 Li1 Li2 N1 153.6(3) .
C57 Li1 Li2 N1 113.2(3) .
C1 Li1 Li2 N1 -35.35(13) .
C63 Li1 Li2 N1 39.0(3) .
C58 Li1 Li2 N1 91.8(5) .
Li4 Li1 Li2 N1 59.8(2) .
N3 Li1 Li2 N2 -129.0(3) .
C12 Li1 Li2 N2 50.50(17) .
Li3 Li1 Li2 N2 -78.8(3) .
C57 Li1 Li2 N2 -119.1(4) .
C1 Li1 Li2 N2 92.3(2) .
C63 Li1 Li2 N2 166.6(4) .
C58 Li1 Li2 N2 -140.6(6) .
Li4 Li1 Li2 N2 -172.5(3) .
N3 Li1 Li2 N4 -11.2(2) .
N2 Li1 Li2 N4 117.9(2) .
C12 Li1 Li2 N4 168.4(2) .
Li3 Li1 Li2 N4 39.08(19) .
C57 Li1 Li2 N4 -1.3(3) .
C1 Li1 Li2 N4 -149.9(2) .
C63 Li1 Li2 N4 -75.5(3) .
C58 Li1 Li2 N4 -22.8(5) .
Li4 Li1 Li2 N4 -54.7(2) .
N3 Li1 Li2 Li4 43.5(2) .
N2 Li1 Li2 Li4 172.5(3) .
C12 Li1 Li2 Li4 -137.0(3) .
Li3 Li1 Li2 Li4 93.7(3) .
C57 Li1 Li2 Li4 53.4(3) .
C1 Li1 Li2 Li4 -95.2(2) .
C63 Li1 Li2 Li4 -20.8(3) .
C58 Li1 Li2 Li4 31.9(5) .
N3 Li1 Li2 Li3 -50.2(2) .
N2 Li1 Li2 Li3 78.8(3) .
C12 Li1 Li2 Li3 129.3(3) .
C57 Li1 Li2 Li3 -40.4(2) .
C1 Li1 Li2 Li3 171.1(3) .
C63 Li1 Li2 Li3 -114.6(4) .
C58 Li1 Li2 Li3 -61.8(4) .
Li4 Li1 Li2 Li3 -93.7(3) .
N3 Li1 Li2 C1 138.7(3) .
N2 Li1 Li2 C1 -92.3(2) .
C12 Li1 Li2 C1 -41.77(13) .
Li3 Li1 Li2 C1 -171.1(3) .
C57 Li1 Li2 C1 148.6(4) .
C63 Li1 Li2 C1 74.4(3) .
C58 Li1 Li2 C1 127.1(5) .
Li4 Li1 Li2 C1 95.2(2) .
N3 Li1 Li2 C12 -179.5(4) .
N2 Li1 Li2 C12 -50.50(17) .
Li3 Li1 Li2 C12 -129.3(3) .
C57 Li1 Li2 C12 -169.6(4) .
C1 Li1 Li2 C12 41.77(13) .
C63 Li1 Li2 C12 116.1(4) .
C58 Li1 Li2 C12 168.9(6) .
Li4 Li1 Li2 C12 137.0(3) .
N3 Li1 Li2 C35 -126.2(3) .
N2 Li1 Li2 C35 2.9(3) .
C12 Li1 Li2 C35 53.4(3) .
Li3 Li1 Li2 C35 -75.9(3) .
C57 Li1 Li2 C35 -116.3(3) .
C1 Li1 Li2 C35 95.2(3) .
C63 Li1 Li2 C35 169.5(3) .
C58 Li1 Li2 C35 -137.7(4) .
Li4 Li1 Li2 C35 -169.7(3) .
C56 N4 Li3 N2 -136.4(2) .
C69 N4 Li3 N2 92.4(3) .
Li2 N4 Li3 N2 1.4(2) .
Li4 N4 Li3 N2 -66.7(2) .
C56 N4 Li3 N3 -30.1(2) .
C69 N4 Li3 N3 -161.3(2) .
Li2 N4 Li3 N3 107.65(19) .
Li4 N4 Li3 N3 39.6(2) .
C56 N4 Li3 Li1 -76.2(3) .
C69 N4 Li3 Li1 152.6(2) .
Li2 N4 Li3 Li1 61.5(3) .
Li4 N4 Li3 Li1 -6.5(3) .
C56 N4 Li3 Li2 -137.7(2) .
C69 N4 Li3 Li2 91.1(2) .
Li4 N4 Li3 Li2 -68.1(2) .
C69 N4 Li3 C56 -131.2(3) .
Li2 N4 Li3 C56 137.7(2) .
Li4 N4 Li3 C56 69.7(2) .
C56 N4 Li3 C45 -13.73(14) .
C69 N4 Li3 C45 -144.9(2) .
Li2 N4 Li3 C45 124.02(16) .
Li4 N4 Li3 C45 55.95(17) .
C56 N4 Li3 C25 -167.6(2) .
C69 N4 Li3 C25 61.2(3) .
Li2 N4 Li3 C25 -29.9(2) .
Li4 N4 Li3 C25 -97.9(3) .
C56 N4 Li3 Li4 -69.7(2) .
C69 N4 Li3 Li4 159.1(3) .
Li2 N4 Li3 Li4 68.1(2) .
C12 N2 Li3 N4 76.1(4) .
C25 N2 Li3 N4 -120.3(2) .
Li1 N2 Li3 N4 106.5(3) .
Li2 N2 Li3 N4 -1.4(2) .
C12 N2 Li3 N3 -18.2(4) .
C25 N2 Li3 N3 145.4(2) .
Li1 N2 Li3 N3 12.2(3) .
Li2 N2 Li3 N3 -95.7(2) .
C12 N2 Li3 Li1 -30.4(4) .
C25 N2 Li3 Li1 133.2(3) .
Li2 N2 Li3 Li1 -107.9(3) .
C12 N2 Li3 Li2 77.5(3) .
C25 N2 Li3 Li2 -118.9(2) .
Li1 N2 Li3 Li2 107.9(3) .
C12 N2 Li3 C56 47.0(5) .
C25 N2 Li3 C56 -149.4(3) .
Li1 N2 Li3 C56 77.4(3) .
Li2 N2 Li3 C56 -30.5(3) .
C12 N2 Li3 C45 7.2(5) .
C25 N2 Li3 C45 170.8(2) .
Li1 N2 Li3 C45 37.6(3) .
Li2 N2 Li3 C45 -70.3(3) .
C12 N2 Li3 C25 -163.6(4) .
Li1 N2 Li3 C25 -133.2(3) .
Li2 N2 Li3 C25 118.9(2) .
C12 N2 Li3 Li4 30.4(4) .
C25 N2 Li3 Li4 -166.0(2) .
Li1 N2 Li3 Li4 60.7(3) .
Li2 N2 Li3 Li4 -47.1(2) .
C45 N3 Li3 N4 28.1(2) .
C57 N3 Li3 N4 153.89(19) .
Li1 N3 Li3 N4 -124.3(3) .
Li4 N3 Li3 N4 -39.2(2) .
C45 N3 Li3 N2 139.8(2) .
C57 N3 Li3 N2 -94.4(2) .
Li1 N3 Li3 N2 -12.6(3) .
Li4 N3 Li3 N2 72.5(2) .
C45 N3 Li3 Li1 152.4(3) .
C57 N3 Li3 Li1 -81.8(3) .
Li4 N3 Li3 Li1 85.1(3) .
C45 N3 Li3 Li2 82.6(2) .
C57 N3 Li3 Li2 -151.5(2) .
Li1 N3 Li3 Li2 -69.8(3) .
Li4 N3 Li3 Li2 15.4(2) .
C45 N3 Li3 C56 10.50(14) .
C57 N3 Li3 C56 136.3(2) .
Li1 N3 Li3 C56 -141.9(3) .
Li4 N3 Li3 C56 -56.75(17) .
C57 N3 Li3 C45 125.8(3) .
Li1 N3 Li3 C45 -152.4(3) .
Li4 N3 Li3 C45 -67.3(2) .
C45 N3 Li3 C25 161.3(2) .
C57 N3 Li3 C25 -72.8(3) .
Li1 N3 Li3 C25 8.9(3) .
Li4 N3 Li3 C25 94.1(3) .
C45 N3 Li3 Li4 67.3(2) .
C57 N3 Li3 Li4 -166.9(3) .
Li1 N3 Li3 Li4 -85.1(3) .
N3 Li1 Li3 N4 65.8(3) .
N2 Li1 Li3 N4 -99.3(3) .
C12 Li1 Li3 N4 -87.0(3) .
C57 Li1 Li3 N4 96.4(3) .
C1 Li1 Li3 N4 -54.8(3) .
C63 Li1 Li3 N4 72.6(5) .
C58 Li1 Li3 N4 100.2(3) .
Li4 Li1 Li3 N4 5.6(2) .
Li2 Li1 Li3 N4 -47.4(2) .
N3 Li1 Li3 N2 165.1(3) .
C12 Li1 Li3 N2 12.35(15) .
C57 Li1 Li3 N2 -164.3(3) .
C1 Li1 Li3 N2 44.52(17) .
C63 Li1 Li3 N2 171.9(5) .
C58 Li1 Li3 N2 -160.5(4) .
Li4 Li1 Li3 N2 105.0(2) .
Li2 Li1 Li3 N2 51.90(19) .
N2 Li1 Li3 N3 -165.1(3) .
C12 Li1 Li3 N3 -152.8(4) .
C57 Li1 Li3 N3 30.57(12) .
C1 Li1 Li3 N3 -120.6(3) .
C63 Li1 Li3 N3 6.8(3) .
C58 Li1 Li3 N3 34.41(18) .
Li4 Li1 Li3 N3 -60.2(2) .
Li2 Li1 Li3 N3 -113.2(2) .
N3 Li1 Li3 Li2 113.2(2) .
N2 Li1 Li3 Li2 -51.90(19) .
C12 Li1 Li3 Li2 -39.6(2) .
C57 Li1 Li3 Li2 143.8(2) .
C1 Li1 Li3 Li2 -7.4(2) .
C63 Li1 Li3 Li2 120.0(4) .
C58 Li1 Li3 Li2 147.6(3) .
Li4 Li1 Li3 Li2 53.06(19) .
N3 Li1 Li3 C56 33.9(2) .
N2 Li1 Li3 C56 -131.2(2) .
C12 Li1 Li3 C56 -118.9(2) .
C57 Li1 Li3 C56 64.5(2) .
C1 Li1 Li3 C56 -86.7(2) .
C63 Li1 Li3 C56 40.7(5) .
C58 Li1 Li3 C56 68.3(3) .
Li4 Li1 Li3 C56 -26.24(19) .
Li2 Li1 Li3 C56 -79.30(19) .
N3 Li1 Li3 C45 14.20(15) .
N2 Li1 Li3 C45 -150.9(2) .
C12 Li1 Li3 C45 -138.6(3) .
C57 Li1 Li3 C45 44.77(16) .
C1 Li1 Li3 C45 -106.4(2) .
C63 Li1 Li3 C45 21.0(4) .
C58 Li1 Li3 C45 48.6(3) .
Li4 Li1 Li3 C45 -45.96(16) .
Li2 Li1 Li3 C45 -99.02(18) .
N3 Li1 Li3 C25 -172.9(2) .
N2 Li1 Li3 C25 21.96(13) .
C12 Li1 Li3 C25 34.3(2) .
C57 Li1 Li3 C25 -142.4(2) .
C1 Li1 Li3 C25 66.5(2) .
C63 Li1 Li3 C25 -166.1(5) .
C58 Li1 Li3 C25 -138.5(3) .
Li4 Li1 Li3 C25 126.9(2) .
Li2 Li1 Li3 C25 73.86(16) .
N3 Li1 Li3 Li4 60.2(2) .
N2 Li1 Li3 Li4 -105.0(2) .
C12 Li1 Li3 Li4 -92.6(3) .
C57 Li1 Li3 Li4 90.7(2) .
C1 Li1 Li3 Li4 -60.4(2) .
C63 Li1 Li3 Li4 67.0(4) .
C58 Li1 Li3 Li4 94.6(3) .
Li2 Li1 Li3 Li4 -53.06(19) .
N1 Li2 Li3 N4 102.7(2) .
N2 Li2 Li3 N4 178.4(2) .
Li4 Li2 Li3 N4 63.5(2) .
C1 Li2 Li3 N4 133.6(2) .
C12 Li2 Li3 N4 158.48(19) .
C35 Li2 Li3 N4 -103.7(2) .
Li1 Li2 Li3 N4 126.7(2) .
N1 Li2 Li3 N2 -75.8(2) .
N4 Li2 Li3 N2 -178.4(2) .
Li4 Li2 Li3 N2 -115.0(2) .
C1 Li2 Li3 N2 -44.86(14) .
C12 Li2 Li3 N2 -19.96(11) .
C35 Li2 Li3 N2 77.85(19) .
Li1 Li2 Li3 N2 -51.72(19) .
N1 Li2 Li3 N3 24.2(3) .
N2 Li2 Li3 N3 100.0(2) .
N4 Li2 Li3 N3 -78.42(19) .
Li4 Li2 Li3 N3 -14.9(2) .
C1 Li2 Li3 N3 55.2(2) .
C12 Li2 Li3 N3 80.06(18) .
C35 Li2 Li3 N3 177.86(17) .
Li1 Li2 Li3 N3 48.3(2) .
N1 Li2 Li3 Li1 -24.1(2) .
N2 Li2 Li3 Li1 51.72(19) .
N4 Li2 Li3 Li1 -126.7(2) .
Li4 Li2 Li3 Li1 -63.2(2) .
C1 Li2 Li3 Li1 6.9(2) .
C12 Li2 Li3 Li1 31.77(19) .
C35 Li2 Li3 Li1 129.6(2) .
N1 Li2 Li3 C56 81.7(2) .
N2 Li2 Li3 C56 157.5(2) .
N4 Li2 Li3 C56 -20.98(11) .
Li4 Li2 Li3 C56 42.5(2) .
C1 Li2 Li3 C56 112.59(16) .
C12 Li2 Li3 C56 137.50(15) .
C35 Li2 Li3 C56 -124.70(17) .
Li1 Li2 Li3 C56 105.7(2) .
N1 Li2 Li3 C45 55.8(2) .
N2 Li2 Li3 C45 131.6(2) .
N4 Li2 Li3 C45 -46.88(14) .
Li4 Li2 Li3 C45 16.6(2) .
C1 Li2 Li3 C45 86.70(17) .
C12 Li2 Li3 C45 111.60(16) .
C35 Li2 Li3 C45 -150.59(16) .
Li1 Li2 Li3 C45 79.8(2) .
N1 Li2 Li3 C25 -103.1(2) .
N2 Li2 Li3 C25 -27.35(10) .
N4 Li2 Li3 C25 154.21(19) .
Li4 Li2 Li3 C25 -142.3(2) .
C1 Li2 Li3 C25 -72.21(14) .
C12 Li2 Li3 C25 -47.31(11) .
C35 Li2 Li3 C25 50.50(16) .
Li1 Li2 Li3 C25 -79.07(19) .
N1 Li2 Li3 Li4 39.2(2) .
N2 Li2 Li3 Li4 115.0(2) .
N4 Li2 Li3 Li4 -63.5(2) .
C1 Li2 Li3 Li4 70.1(2) .
C12 Li2 Li3 Li4 95.0(2) .
C35 Li2 Li3 Li4 -167.2(3) .
Li1 Li2 Li3 Li4 63.2(2) .
C45 C56 Li3 N4 -155.9(2) .
C55 C56 Li3 N4 101.1(5) .
Li4 C56 Li3 N4 -82.1(3) .
C45 C56 Li3 N2 -96.6(3) .
N4 C56 Li3 N2 59.3(3) .
C55 C56 Li3 N2 160.5(4) .
Li4 C56 Li3 N2 -22.8(3) .
C45 C56 Li3 N3 -10.82(15) .
N4 C56 Li3 N3 145.1(2) .
C55 C56 Li3 N3 -113.8(5) .
Li4 C56 Li3 N3 63.0(2) .
C45 C56 Li3 Li1 -41.0(2) .
N4 C56 Li3 Li1 114.9(3) .
C55 C56 Li3 Li1 -144.0(5) .
Li4 C56 Li3 Li1 32.7(3) .
C45 C56 Li3 Li2 -121.5(2) .
N4 C56 Li3 Li2 34.42(18) .
C55 C56 Li3 Li2 135.6(5) .
Li4 C56 Li3 Li2 -47.7(2) .
N4 C56 Li3 C45 155.9(2) .
C55 C56 Li3 C45 -103.0(5) .
Li4 C56 Li3 C45 73.8(2) .
C45 C56 Li3 C25 -132.0(4) .
N4 C56 Li3 C25 24.0(4) .
C55 C56 Li3 C25 125.1(5) .
Li4 C56 Li3 C25 -58.2(5) .
C45 C56 Li3 Li4 -73.8(2) .
N4 C56 Li3 Li4 82.1(3) .
C55 C56 Li3 Li4 -176.7(6) .
C56 C45 Li3 N4 14.26(15) .
N3 C45 Li3 N4 -147.4(2) .
C46 C45 Li3 N4 118.4(7) .
Li4 C45 Li3 N4 -62.6(2) .
C56 C45 Li3 N2 109.6(3) .
N3 C45 Li3 N2 -52.1(3) .
C46 C45 Li3 N2 -146.3(6) .
Li4 C45 Li3 N2 32.7(3) .
C56 C45 Li3 N3 161.7(2) .
C46 C45 Li3 N3 -94.2(7) .
Li4 C45 Li3 N3 84.8(3) .
C56 C45 Li3 Li1 139.9(2) .
N3 C45 Li3 Li1 -21.8(2) .
C46 C45 Li3 Li1 -115.9(7) .
Li4 C45 Li3 Li1 63.1(3) .
C56 C45 Li3 Li2 58.3(2) .
N3 C45 Li3 Li2 -103.3(2) .
C46 C45 Li3 Li2 162.5(7) .
Li4 C45 Li3 Li2 -18.5(2) .
N3 C45 Li3 C56 -161.7(2) .
C46 C45 Li3 C56 104.2(7) .
Li4 C45 Li3 C56 -76.8(2) .
C56 C45 Li3 C25 121.6(5) .
N3 C45 Li3 C25 -40.1(5) .
C46 C45 Li3 C25 -134.3(7) .
Li4 C45 Li3 C25 44.8(5) .
C56 C45 Li3 Li4 76.8(2) .
N3 C45 Li3 Li4 -84.8(3) .
C46 C45 Li3 Li4 -179.0(8) .
C30 C25 Li3 N4 -20.8(4) .
C26 C25 Li3 N4 -153.7(2) .
N2 C25 Li3 N4 74.5(3) .
C30 C25 Li3 N2 -95.3(3) .
C26 C25 Li3 N2 131.9(2) .
C30 C25 Li3 N3 -140.1(3) .
C26 C25 Li3 N3 87.0(3) .
N2 C25 Li3 N3 -44.9(3) .
C30 C25 Li3 Li1 -132.9(3) .
C26 C25 Li3 Li1 94.2(2) .
N2 C25 Li3 Li1 -37.6(2) .
C30 C25 Li3 Li2 -46.5(3) .
C26 C25 Li3 Li2 -179.3(2) .
N2 C25 Li3 Li2 48.78(19) .
C30 C25 Li3 C56 -35.6(6) .
C26 C25 Li3 C56 -168.5(4) .
N2 C25 Li3 C56 59.6(4) .
C30 C25 Li3 C45 -114.4(5) .
C26 C25 Li3 C45 112.8(5) .
N2 C25 Li3 C45 -19.1(5) .
C30 C25 Li3 Li4 -79.7(3) .
C26 C25 Li3 Li4 147.4(3) .
N2 C25 Li3 Li4 15.5(2) .
C1 N1 Li4 C45 -14.3(9) .
C13 N1 Li4 C45 -162.4(7) .
Li2 N1 Li4 C45 72.7(7) .
C1 N1 Li4 C56 -89.4(7) .
C13 N1 Li4 C56 122.5(6) .
Li2 N1 Li4 C56 -2.4(6) .
C1 N1 Li4 N4 -90.9(4) .
C13 N1 Li4 N4 120.9(3) .
Li2 N1 Li4 N4 -3.9(3) .
C1 N1 Li4 N3 -4.1(5) .
C13 N1 Li4 N3 -152.2(2) .
Li2 N1 Li4 N3 83.0(3) .
C1 N1 Li4 Li2 -87.0(3) .
C13 N1 Li4 Li2 124.8(2) .
C1 N1 Li4 C19 109.8(3) .
C13 N1 Li4 C19 -38.3(3) .
Li2 N1 Li4 C19 -163.1(2) .
C1 N1 Li4 C13 148.1(4) .
Li2 N1 Li4 C13 -124.8(2) .
C1 N1 Li4 Li1 -2.9(3) .
C13 N1 Li4 Li1 -151.0(2) .
Li2 N1 Li4 Li1 84.1(2) .
C1 N1 Li4 Li3 -47.6(4) .
C13 N1 Li4 Li3 164.3(2) .
Li2 N1 Li4 Li3 39.5(2) .
C56 C45 Li4 N1 -116.1(8) .
N3 C45 Li4 N1 15.5(7) .
C46 C45 Li4 N1 141.5(6) .
Li3 C45 Li4 N1 -38.2(7) .
N3 C45 Li4 C56 131.6(2) .
C46 C45 Li4 C56 -102.4(3) .
Li3 C45 Li4 C56 77.92(18) .
C56 C45 Li4 N4 -28.38(15) .
N3 C45 Li4 N4 103.21(18) .
C46 C45 Li4 N4 -130.8(2) .
Li3 C45 Li4 N4 49.54(14) .
C56 C45 Li4 N3 -131.6(2) .
C46 C45 Li4 N3 126.0(3) .
Li3 C45 Li4 N3 -53.67(16) .
C56 C45 Li4 Li2 -57.8(3) .
N3 C45 Li4 Li2 73.8(3) .
C46 C45 Li4 Li2 -160.2(3) .
Li3 C45 Li4 Li2 20.1(3) .
C56 C45 Li4 C19 128.1(3) .
N3 C45 Li4 C19 -100.3(3) .
C46 C45 Li4 C19 25.7(5) .
Li3 C45 Li4 C19 -154.0(4) .
C56 C45 Li4 Li1 -127.0(2) .
N3 C45 Li4 Li1 4.57(17) .
C46 C45 Li4 Li1 130.6(2) .
Li3 C45 Li4 Li1 -49.10(17) .
C56 C45 Li4 Li3 -77.92(18) .
N3 C45 Li4 Li3 53.67(16) .
C46 C45 Li4 Li3 179.7(3) .
C45 C56 Li4 N1 130.8(7) .
N4 C56 Li4 N1 -2.4(6) .
C55 C56 Li4 N1 -132.1(6) .
Li3 C56 Li4 N1 49.5(6) .
N4 C56 Li4 C45 -133.2(2) .
C55 C56 Li4 C45 97.1(3) .
Li3 C56 Li4 C45 -81.31(19) .
C45 C56 Li4 N4 133.2(2) .
C55 C56 Li4 N4 -129.8(3) .
Li3 C56 Li4 N4 51.86(16) .
C45 C56 Li4 N3 29.25(15) .
N4 C56 Li4 N3 -103.92(18) .
C55 C56 Li4 N3 126.3(3) .
Li3 C56 Li4 N3 -52.06(14) .
C45 C56 Li4 Li2 128.8(3) .
N4 C56 Li4 Li2 -4.3(2) .
C55 C56 Li4 Li2 -134.1(3) .
Li3 C56 Li4 Li2 47.5(2) .
C45 C56 Li4 C19 -75.3(4) .
N4 C56 Li4 C19 151.5(5) .
C55 C56 Li4 C19 21.7(6) .
Li3 C56 Li4 C19 -156.6(5) .
C45 C56 Li4 C13 -172.7(6) .
N4 C56 Li4 C13 54.2(5) .
C55 C56 Li4 C13 -75.6(6) .
Li3 C56 Li4 C13 106.0(5) .
C45 C56 Li4 Li1 54.1(2) .
N4 C56 Li4 Li1 -79.0(2) .
C55 C56 Li4 Li1 151.2(2) .
Li3 C56 Li4 Li1 -27.16(19) .
C45 C56 Li4 Li3 81.31(19) .
N4 C56 Li4 Li3 -51.86(16) .
C55 C56 Li4 Li3 178.4(3) .
C56 N4 Li4 N1 178.6(4) .
C69 N4 Li4 N1 -73.3(5) .
Li3 N4 Li4 N1 76.9(3) .
Li2 N4 Li4 N1 3.9(3) .
C56 N4 Li4 C45 28.44(15) .
C69 N4 Li4 C45 136.6(3) .
Li3 N4 Li4 C45 -73.25(19) .
Li2 N4 Li4 C45 -146.2(2) .
C69 N4 Li4 C56 108.1(4) .
Li3 N4 Li4 C56 -101.7(2) .
Li2 N4 Li4 C56 -174.6(2) .
C56 N4 Li4 N3 64.80(17) .
C69 N4 Li4 N3 172.9(3) .
Li3 N4 Li4 N3 -36.89(18) .
Li2 N4 Li4 N3 -109.8(2) .
C56 N4 Li4 Li2 174.6(2) .
C69 N4 Li4 Li2 -77.2(4) .
Li3 N4 Li4 Li2 73.0(2) .
C56 N4 Li4 C19 -72.6(8) .
C69 N4 Li4 C19 35.6(10) .
Li3 N4 Li4 C19 -174.3(8) .
Li2 N4 Li4 C19 112.8(8) .
C56 N4 Li4 C13 -152.1(3) .
C69 N4 Li4 C13 -44.0(5) .
Li3 N4 Li4 C13 106.2(3) .
Li2 N4 Li4 C13 33.3(3) .
C56 N4 Li4 Li1 106.7(2) .
C69 N4 Li4 Li1 -145.2(3) .
Li3 N4 Li4 Li1 5.0(2) .
Li2 N4 Li4 Li1 -67.9(2) .
C56 N4 Li4 Li3 101.7(2) .
C69 N4 Li4 Li3 -150.2(4) .
Li2 N4 Li4 Li3 -73.0(2) .
C45 N3 Li4 N1 -172.0(4) .
C57 N3 Li4 N1 80.3(6) .
Li1 N3 Li4 N1 1.6(3) .
Li3 N3 Li4 N1 -70.8(3) .
C57 N3 Li4 C45 -107.7(5) .
Li1 N3 Li4 C45 173.5(2) .
Li3 N3 Li4 C45 101.2(2) .
C45 N3 Li4 C56 -29.36(15) .
C57 N3 Li4 C56 -137.1(5) .
Li1 N3 Li4 C56 144.2(2) .
Li3 N3 Li4 C56 71.81(17) .
C45 N3 Li4 N4 -65.66(18) .
C57 N3 Li4 N4 -173.4(4) .
Li1 N3 Li4 N4 107.9(2) .
Li3 N3 Li4 N4 35.51(17) .
C45 N3 Li4 Li2 -116.4(3) .
C57 N3 Li4 Li2 135.8(4) .
Li1 N3 Li4 Li2 57.1(3) .
Li3 N3 Li4 Li2 -15.3(2) .
C45 N3 Li4 C19 98.2(3) .
C57 N3 Li4 C19 -9.5(7) .
Li1 N3 Li4 C19 -88.2(3) .
Li3 N3 Li4 C19 -160.6(3) .
C45 N3 Li4 C13 167.3(4) .
C57 N3 Li4 C13 59.6(7) .
Li1 N3 Li4 C13 -19.2(4) .
Li3 N3 Li4 C13 -91.5(4) .
C45 N3 Li4 Li1 -173.5(2) .
C57 N3 Li4 Li1 78.7(5) .
Li3 N3 Li4 Li1 -72.4(2) .
C45 N3 Li4 Li3 -101.2(2) .
C57 N3 Li4 Li3 151.1(5) .
Li1 N3 Li4 Li3 72.4(2) .
N2 Li2 Li4 N1 82.5(2) .
N4 Li2 Li4 N1 -175.5(3) .
Li3 Li2 Li4 N1 128.9(3) .
C1 Li2 Li4 N1 25.42(13) .
C12 Li2 Li4 N1 50.61(18) .
C35 Li2 Li4 N1 -142.3(12) .
Li1 Li2 Li4 N1 77.8(2) .
N1 Li2 Li4 C45 -150.8(4) .
N2 Li2 Li4 C45 -68.3(3) .
N4 Li2 Li4 C45 33.7(2) .
Li3 Li2 Li4 C45 -22.0(3) .
C1 Li2 Li4 C45 -125.4(3) .
C12 Li2 Li4 C45 -100.2(3) .
C35 Li2 Li4 C45 66.9(14) .
Li1 Li2 Li4 C45 -73.1(3) .
N1 Li2 Li4 C56 178.7(4) .
N2 Li2 Li4 C56 -98.8(3) .
N4 Li2 Li4 C56 3.20(15) .
Li3 Li2 Li4 C56 -52.5(2) .
C1 Li2 Li4 C56 -155.9(3) .
C12 Li2 Li4 C56 -130.7(2) .
C35 Li2 Li4 C56 36.4(13) .
Li1 Li2 Li4 C56 -103.6(3) .
N1 Li2 Li4 N4 175.5(3) .
N2 Li2 Li4 N4 -102.0(2) .
Li3 Li2 Li4 N4 -55.67(17) .
C1 Li2 Li4 N4 -159.1(2) .
C12 Li2 Li4 N4 -133.9(2) .
C35 Li2 Li4 N4 33.2(12) .
Li1 Li2 Li4 N4 -106.8(2) .
N1 Li2 Li4 N3 -115.3(3) .
N2 Li2 Li4 N3 -32.8(3) .
N4 Li2 Li4 N3 69.25(19) .
Li3 Li2 Li4 N3 13.6(2) .
C1 Li2 Li4 N3 -89.9(2) .
C12 Li2 Li4 N3 -64.7(2) .
C35 Li2 Li4 N3 102.4(12) .
Li1 Li2 Li4 N3 -37.5(2) .
N1 Li2 Li4 C19 22.2(3) .
N2 Li2 Li4 C19 104.7(4) .
N4 Li2 Li4 C19 -153.3(5) .
Li3 Li2 Li4 C19 151.0(4) .
C1 Li2 Li4 C19 47.6(4) .
C12 Li2 Li4 C19 72.8(4) .
C35 Li2 Li4 C19 -120.1(11) .
Li1 Li2 Li4 C19 99.9(4) .
N1 Li2 Li4 C13 24.47(11) .
N2 Li2 Li4 C13 106.98(19) .
N4 Li2 Li4 C13 -151.0(3) .
Li3 Li2 Li4 C13 153.3(2) .
C1 Li2 Li4 C13 49.89(12) .
C12 Li2 Li4 C13 75.08(16) .
C35 Li2 Li4 C13 -117.8(12) .
Li1 Li2 Li4 C13 102.2(2) .
N1 Li2 Li4 Li1 -77.8(2) .
N2 Li2 Li4 Li1 4.8(2) .
N4 Li2 Li4 Li1 106.8(2) .
Li3 Li2 Li4 Li1 51.10(19) .
C1 Li2 Li4 Li1 -52.34(17) .
C12 Li2 Li4 Li1 -27.15(18) .
C35 Li2 Li4 Li1 139.9(12) .
N1 Li2 Li4 Li3 -128.9(3) .
N2 Li2 Li4 Li3 -46.35(17) .
N4 Li2 Li4 Li3 55.67(17) .
C1 Li2 Li4 Li3 -103.45(19) .
C12 Li2 Li4 Li3 -78.25(17) .
C35 Li2 Li4 Li3 88.8(12) .
Li1 Li2 Li4 Li3 -51.10(19) .
C14 C19 Li4 N1 37.1(2) .
C21 C19 Li4 N1 150.0(3) .
C20 C19 Li4 N1 -92.8(5) .
C14 C19 Li4 C45 -168.5(3) .
C21 C19 Li4 C45 -55.6(3) .
C20 C19 Li4 C45 61.6(6) .
C14 C19 Li4 C56 -128.4(5) .
C21 C19 Li4 C56 -15.5(5) .
C20 C19 Li4 C56 101.7(6) .
C14 C19 Li4 N4 -77.3(8) .
C21 C19 Li4 N4 35.6(8) .
C20 C19 Li4 N4 152.8(7) .
C14 C19 Li4 N3 150.5(3) .
C21 C19 Li4 N3 -96.6(3) .
C20 C19 Li4 N3 20.6(6) .
C14 C19 Li4 Li2 18.7(4) .
C21 C19 Li4 Li2 131.6(4) .
C20 C19 Li4 Li2 -111.2(5) .
C14 C19 Li4 C13 16.04(16) .
C21 C19 Li4 C13 128.9(2) .
C20 C19 Li4 C13 -113.9(4) .
C14 C19 Li4 Li1 103.4(3) .
C21 C19 Li4 Li1 -143.7(3) .
C20 C19 Li4 Li1 -26.5(5) .
C14 C19 Li4 Li3 112.9(6) .
C21 C19 Li4 Li3 -134.2(7) .
C20 C19 Li4 Li3 -17.0(9) .
C14 C13 Li4 N1 -150.9(3) .
C18 C13 Li4 N1 72.9(5) .
C14 C13 Li4 C56 102.3(5) .
C18 C13 Li4 C56 -33.9(8) .
N1 C13 Li4 C56 -106.8(6) .
C14 C13 Li4 N4 137.1(3) .
C18 C13 Li4 N4 0.9(6) .
N1 C13 Li4 N4 -72.0(3) .
C14 C13 Li4 N3 -110.0(4) .
C18 C13 Li4 N3 113.9(5) .
N1 C13 Li4 N3 41.0(3) .
C14 C13 Li4 Li2 164.7(2) .
C18 C13 Li4 Li2 28.5(5) .
N1 C13 Li4 Li2 -44.4(2) .
C14 C13 Li4 C19 -17.39(17) .
C18 C13 Li4 C19 -153.6(4) .
N1 C13 Li4 C19 133.5(3) .
C14 C13 Li4 Li1 -123.3(2) .
C18 C13 Li4 Li1 100.5(5) .
N1 C13 Li4 Li1 27.6(2) .
C14 C13 Li4 Li3 -169.6(3) .
C18 C13 Li4 Li3 54.2(6) .
N1 C13 Li4 Li3 -18.7(2) .
N3 Li1 Li4 N1 -178.5(3) .
N2 Li1 Li4 N1 -62.5(2) .
C12 Li1 Li4 N1 -23.5(2) .
Li3 Li1 Li4 N1 -113.6(2) .
C57 Li1 Li4 N1 168.1(2) .
C1 Li1 Li4 N1 1.36(14) .
C63 Li1 Li4 N1 108.1(2) .
C58 Li1 Li4 N1 140.3(2) .
Li2 Li1 Li4 N1 -57.71(18) .
N3 Li1 Li4 C45 -3.90(15) .
N2 Li1 Li4 C45 112.1(2) .
C12 Li1 Li4 C45 151.1(2) .
Li3 Li1 Li4 C45 61.0(2) .
C57 Li1 Li4 C45 -17.27(19) .
C1 Li1 Li4 C45 176.0(2) .
C63 Li1 Li4 C45 -77.3(2) .
C58 Li1 Li4 C45 -45.1(2) .
Li2 Li1 Li4 C45 116.9(2) .
N3 Li1 Li4 C56 -33.4(2) .
N2 Li1 Li4 C56 82.6(3) .
C12 Li1 Li4 C56 121.6(3) .
Li3 Li1 Li4 C56 31.5(2) .
C57 Li1 Li4 C56 -46.7(3) .
C1 Li1 Li4 C56 146.5(3) .
C63 Li1 Li4 C56 -106.8(3) .
C58 Li1 Li4 C56 -74.5(3) .
Li2 Li1 Li4 C56 87.4(3) .
N3 Li1 Li4 N4 -69.5(2) .
N2 Li1 Li4 N4 46.5(2) .
C12 Li1 Li4 N4 85.5(2) .
Li3 Li1 Li4 N4 -4.61(19) .
C57 Li1 Li4 N4 -82.9(2) .
C1 Li1 Li4 N4 110.4(2) .
C63 Li1 Li4 N4 -142.9(2) .
C58 Li1 Li4 N4 -110.7(2) .
Li2 Li1 Li4 N4 51.31(19) .
N2 Li1 Li4 N3 116.0(3) .
C12 Li1 Li4 N3 155.0(3) .
Li3 Li1 Li4 N3 64.9(2) .
C57 Li1 Li4 N3 -13.36(13) .
C1 Li1 Li4 N3 179.9(3) .
C63 Li1 Li4 N3 -73.37(19) .
C58 Li1 Li4 N3 -41.16(18) .
Li2 Li1 Li4 N3 120.8(3) .
N3 Li1 Li4 Li2 -120.8(3) .
N2 Li1 Li4 Li2 -4.8(2) .
C12 Li1 Li4 Li2 34.2(2) .
Li3 Li1 Li4 Li2 -55.9(2) .
C57 Li1 Li4 Li2 -134.2(2) .
C1 Li1 Li4 Li2 59.07(17) .
C63 Li1 Li4 Li2 165.8(2) .
C58 Li1 Li4 Li2 -162.0(2) .
N3 Li1 Li4 C19 110.2(3) .
N2 Li1 Li4 C19 -133.8(2) .
C12 Li1 Li4 C19 -94.8(3) .
Li3 Li1 Li4 C19 175.1(3) .
C57 Li1 Li4 C19 96.9(2) .
C1 Li1 Li4 C19 -69.9(2) .
C63 Li1 Li4 C19 36.9(3) .
C58 Li1 Li4 C19 69.1(3) .
Li2 Li1 Li4 C19 -129.0(3) .
N3 Li1 Li4 C13 167.8(3) .
N2 Li1 Li4 C13 -76.2(2) .
C12 Li1 Li4 C13 -37.2(2) .
Li3 Li1 Li4 C13 -127.3(2) .
C57 Li1 Li4 C13 154.4(2) .
C1 Li1 Li4 C13 -12.35(17) .
C63 Li1 Li4 C13 94.4(2) .
C58 Li1 Li4 C13 126.6(2) .
Li2 Li1 Li4 C13 -71.4(2) .
N3 Li1 Li4 Li3 -64.9(2) .
N2 Li1 Li4 Li3 51.11(18) .
C12 Li1 Li4 Li3 90.1(2) .
C57 Li1 Li4 Li3 -78.2(2) .
C1 Li1 Li4 Li3 115.0(2) .
C63 Li1 Li4 Li3 -138.3(3) .
C58 Li1 Li4 Li3 -106.0(3) .
Li2 Li1 Li4 Li3 55.9(2) .
N4 Li3 Li4 N1 -112.8(3) .
N2 Li3 Li4 N1 8.3(3) .
N3 Li3 Li4 N1 121.5(3) .
Li1 Li3 Li4 N1 60.7(3) .
Li2 Li3 Li4 N1 -39.9(2) .
C56 Li3 Li4 N1 -154.8(4) .
C45 Li3 Li4 N1 163.0(4) .
C25 Li3 Li4 N1 0.6(4) .
N4 Li3 Li4 C45 84.2(2) .
N2 Li3 Li4 C45 -154.7(2) .
N3 Li3 Li4 C45 -41.55(14) .
Li1 Li3 Li4 C45 -102.4(3) .
Li2 Li3 Li4 C45 157.1(3) .
C56 Li3 Li4 C45 42.11(13) .
C25 Li3 Li4 C45 -162.5(2) .
N4 Li3 Li4 C56 42.09(15) .
N2 Li3 Li4 C56 163.1(2) .
N3 Li3 Li4 C56 -83.66(19) .
Li1 Li3 Li4 C56 -144.5(3) .
Li2 Li3 Li4 C56 115.0(3) .
C45 Li3 Li4 C56 -42.11(13) .
C25 Li3 Li4 C56 155.4(2) .
N2 Li3 Li4 N4 121.1(2) .
N3 Li3 Li4 N4 -125.8(2) .
Li1 Li3 Li4 N4 173.4(3) .
Li2 Li3 Li4 N4 72.9(2) .
C56 Li3 Li4 N4 -42.09(15) .
C45 Li3 Li4 N4 -84.2(2) .
C25 Li3 Li4 N4 113.3(2) .
N4 Li3 Li4 N3 125.8(2) .
N2 Li3 Li4 N3 -113.2(2) .
Li1 Li3 Li4 N3 -60.8(2) .
Li2 Li3 Li4 N3 -161.4(3) .
C56 Li3 Li4 N3 83.66(19) .
C45 Li3 Li4 N3 41.55(14) .
C25 Li3 Li4 N3 -120.9(2) .
N4 Li3 Li4 Li2 -72.9(2) .
N2 Li3 Li4 Li2 48.18(19) .
N3 Li3 Li4 Li2 161.4(3) .
Li1 Li3 Li4 Li2 100.6(2) .
C56 Li3 Li4 Li2 -115.0(3) .
C45 Li3 Li4 Li2 -157.1(3) .
C25 Li3 Li4 Li2 40.4(2) .
N4 Li3 Li4 C19 174.7(7) .
N2 Li3 Li4 C19 -64.3(7) .
N3 Li3 Li4 C19 48.9(6) .
Li1 Li3 Li4 C19 -11.9(6) .
Li2 Li3 Li4 C19 -112.5(7) .
C56 Li3 Li4 C19 132.6(7) .
C45 Li3 Li4 C19 90.5(7) .
C25 Li3 Li4 C19 -72.0(7) .
N4 Li3 Li4 C13 -103.8(4) .
N2 Li3 Li4 C13 17.3(3) .
N3 Li3 Li4 C13 130.5(4) .
Li1 Li3 Li4 C13 69.7(3) .
Li2 Li3 Li4 C13 -30.9(3) .
C56 Li3 Li4 C13 -145.9(4) .
C45 Li3 Li4 C13 172.0(4) .
C25 Li3 Li4 C13 9.5(4) .
N4 Li3 Li4 Li1 -173.4(3) .
N2 Li3 Li4 Li1 -52.39(19) .
N3 Li3 Li4 Li1 60.8(2) .
Li2 Li3 Li4 Li1 -100.6(2) .
C56 Li3 Li4 Li1 144.5(3) .
C45 Li3 Li4 Li1 102.4(3) .
C25 Li3 Li4 Li1 -60.1(2) .
